data_4063954
loop_
_publ_author_name
'Ogasawara, Masamichi'
'Shintani, Minoru'
'Watanabe, Susumu'
'Sakamoto, Takeshi'
'Nakajima, Kiyohiko'
'Takahashi, Tamotsu'

_publ_section_title
;
 Preparation of Osmium \h5-Phospholide Complexes and Their Reactions with
 Acyl Electrophiles: C&#x2550;O Bond Cleavage and C&#x2212;C Bond
 Formation within the Metal Coordination Sphere
;
_journal_issue 6
_journal_name_full Organometallics
_journal_page_first 1487
_journal_paper_doi 10.1021/om101060n
_journal_volume 30
_journal_year 2011
_chemical_formula_moiety 'C34 H50 O Os P2 '
_chemical_formula_sum 'C34 H50 O Os P2'
_chemical_formula_weight 726.92
_space_group_IT_number 14
_symmetry_cell_setting monoclinic
_symmetry_Int_Tables_number 14
_symmetry_space_group_name_Hall '-P 2yab'
_symmetry_space_group_name_H-M 'P 1 21/a 1'
_cell_angle_alpha 90.0000
_cell_angle_beta 109.9417(16)
_cell_angle_gamma 90.0000
_cell_formula_units_Z 4
_cell_length_a 12.1843(9)
_cell_length_b 20.2214(15)
_cell_length_c 13.8982(10)
_cell_measurement_reflns_used 27285
_cell_measurement_temperature 298.1
_cell_measurement_theta_max 28.2
_cell_measurement_theta_min 3.0
_cell_volume 3219.0(4)
_computing_cell_refinement PROCESS-AUTO
_computing_data_collection PROCESS-AUTO
_computing_data_reduction CrystalStructure
_computing_publication_material 'CrystalStructure 3.8'
_computing_structure_refinement SHELXL
_computing_structure_solution SIR2004
_diffrn_ambient_temperature 298
_diffrn_detector_area_resol_mean 6.85
_diffrn_measured_fraction_theta_full 0.998
_diffrn_measured_fraction_theta_max 0.998
_diffrn_measurement_device_type 'Rigaku SCXmini'
_diffrn_measurement_method \w
_diffrn_radiation_type 'Mo K\a'
_diffrn_radiation_wavelength 0.71075
_diffrn_reflns_av_R_equivalents 0.081
_diffrn_reflns_limit_h_max 15
_diffrn_reflns_limit_h_min -15
_diffrn_reflns_limit_k_max 26
_diffrn_reflns_limit_k_min -26
_diffrn_reflns_limit_l_max 18
_diffrn_reflns_limit_l_min -18
_diffrn_reflns_number 32372
_diffrn_reflns_theta_full 27.48
_diffrn_reflns_theta_max 27.48
_exptl_absorpt_coefficient_mu 4.083
_exptl_absorpt_correction_T_max 0.665
_exptl_absorpt_correction_T_min 0.248
_exptl_absorpt_correction_type multi-scan
_exptl_absorpt_process_details 'Jacobson, R. (1998) Private communication'
_exptl_crystal_colour Colorless
_exptl_crystal_density_diffrn 1.500
_exptl_crystal_density_method 'not measured'
_exptl_crystal_description Prism
_exptl_crystal_F_000 1472.00
_exptl_crystal_size_max 0.30
_exptl_crystal_size_mid 0.15
_exptl_crystal_size_min 0.10
_refine_diff_density_max 1.00
_refine_diff_density_min -1.21
_refine_ls_extinction_method none
_refine_ls_goodness_of_fit_ref 1.084
_refine_ls_hydrogen_treatment mixed
_refine_ls_number_parameters 368
_refine_ls_number_reflns 7371
_refine_ls_R_factor_gt 0.0472
_refine_ls_shift/su_max 0.0030
_refine_ls_structure_factor_coef Fsqd
_refine_ls_weighting_details 'w = 1/[\s^2^(Fo^2^)+(0.0338P)^2^+0.0000P] where P=(Fo^2^+2Fc^2^)/3'
_refine_ls_weighting_scheme calc
_refine_ls_wR_factor_ref 0.0967
_reflns_number_gt 5623
_reflns_number_total 7371
_reflns_threshold_expression F^2^>2.0\s(F^2^)
_cod_data_source_file om101060n_si_002.cif
_cod_data_source_block '_complex10_in_P21/a'
_cod_original_formula_sum 'C34 H50 O Os P2 '
_cod_database_code 4063954

loop_
_symmetry_equiv_pos_site_id
_symmetry_equiv_pos_as_xyz
1 +X,+Y,+Z
2 1/2-X,1/2+Y,-Z
3 -X,-Y,-Z
4 1/2+X,1/2-Y,+Z

loop_
_atom_site_label
_atom_site_type_symbol
_atom_site_fract_x
_atom_site_fract_y
_atom_site_fract_z
_atom_site_U_iso_or_equiv
_atom_site_adp_type
_atom_site_occupancy
_atom_site_symmetry_multiplicity
_atom_site_calc_flag
_atom_site_refinement_flags
Os(1) Os 0.562641(16) 0.088029(10) 0.290029(16) 0.03729(7) Uani 1.00 1 d .
P(1) P 0.42933(13) 0.17660(8) 0.33836(12) 0.0507(4) Uani 1.00 1 d .
P(2) P 0.62268(12) 0.02459(8) 0.16709(11) 0.0436(3) Uani 1.00 1 d .
O(1) O 0.3548(3) 0.2266(2) 0.3638(3) 0.0755(13) Uani 1.00 1 d .
C(1) C 0.4351(4) 0.0926(2) 0.3661(4) 0.0467(13) Uani 1.00 1 d .
C(2) C 0.3846(5) 0.0544(4) 0.4155(5) 0.0571(16) Uani 1.00 1 d .
C(3) C 0.4269(4) 0.1607(2) 0.2096(4) 0.0457(13) Uani 1.00 1 d .
C(4) C 0.5376(5) 0.1798(2) 0.2023(4) 0.0483(14) Uani 1.00 1 d .
C(5) C 0.6287(5) 0.1906(2) 0.2997(4) 0.0446(13) Uani 1.00 1 d .
C(6) C 0.5884(4) 0.1809(2) 0.3830(4) 0.0466(13) Uani 1.00 1 d .
C(7) C 0.7292(4) 0.0364(2) 0.2911(4) 0.0424(13) Uani 1.00 1 d .
C(8) C 0.6901(4) 0.0089(2) 0.3689(4) 0.0448(13) Uani 1.00 1 d .
C(9) C 0.5776(4) -0.0192(2) 0.3299(4) 0.0435(13) Uani 1.00 1 d .
C(10) C 0.5253(4) -0.0139(2) 0.2214(4) 0.0409(12) Uani 1.00 1 d .
C(11) C 0.3164(5) 0.1452(3) 0.1209(4) 0.0678(19) Uani 1.00 1 d .
C(12) C 0.2232(5) 0.1943(4) 0.1054(5) 0.087(2) Uani 1.00 1 d .
C(13) C 0.1116(5) 0.1717(4) 0.0202(5) 0.090(2) Uani 1.00 1 d .
C(14) C 0.1328(7) 0.1553(5) -0.0796(6) 0.104(3) Uani 1.00 1 d .
C(15) C 0.2266(7) 0.1105(5) -0.0641(6) 0.122(3) Uani 1.00 1 d .
C(16) C 0.3399(4) 0.1291(3) 0.0226(4) 0.0649(18) Uani 1.00 1 d .
C(17) C 0.6587(5) 0.1921(3) 0.4946(4) 0.0563(16) Uani 1.00 1 d .
C(18) C 0.6574(6) 0.2661(3) 0.5182(5) 0.083(2) Uani 1.00 1 d .
C(19) C 0.7248(8) 0.2791(4) 0.6324(6) 0.124(3) Uani 1.00 1 d .
C(20) C 0.8467(9) 0.2535(4) 0.6641(6) 0.121(3) Uani 1.00 1 d .
C(21) C 0.8489(6) 0.1814(4) 0.6384(5) 0.095(2) Uani 1.00 1 d .
C(22) C 0.7826(5) 0.1672(3) 0.5255(4) 0.0620(17) Uani 1.00 1 d .
C(23) C 0.8488(4) 0.0647(2) 0.3121(4) 0.0464(13) Uani 1.00 1 d .
C(24) C 0.8586(4) 0.1061(3) 0.2250(5) 0.0542(16) Uani 1.00 1 d .
C(25) C 0.9817(5) 0.1322(3) 0.2459(5) 0.074(2) Uani 1.00 1 d .
C(26) C 1.0692(5) 0.0758(4) 0.2653(6) 0.093(2) Uani 1.00 1 d .
C(27) C 1.0612(5) 0.0319(4) 0.3532(6) 0.088(2) Uani 1.00 1 d .
C(28) C 0.9370(4) 0.0073(3) 0.3336(5) 0.0680(19) Uani 1.00 1 d .
C(29) C 0.4134(4) -0.0472(2) 0.1554(4) 0.0474(14) Uani 1.00 1 d .
C(30) C 0.3159(5) -0.0490(3) 0.1989(5) 0.0657(18) Uani 1.00 1 d .
C(31) C 0.2065(5) -0.0811(3) 0.1229(6) 0.078(2) Uani 1.00 1 d .
C(32) C 0.2323(6) -0.1499(3) 0.0943(6) 0.090(2) Uani 1.00 1 d .
C(33) C 0.3344(6) -0.1498(3) 0.0552(5) 0.086(2) Uani 1.00 1 d .
C(34) C 0.4415(5) -0.1166(3) 0.1303(5) 0.0653(17) Uani 1.00 1 d .
H(1) H 0.332(5) 0.075(2) 0.448(5) 0.08(2) Uiso 1.00 1 d .
H(2) H 0.400(4) 0.011(2) 0.423(4) 0.051(18) Uiso 1.00 1 d .
H(3) H 0.556(4) 0.183(2) 0.145(3) 0.035(14) Uiso 1.00 1 d .
H(4) H 0.709(4) 0.206(2) 0.303(3) 0.049(15) Uiso 1.00 1 d .
H(5) H 0.732(4) 0.011(2) 0.440(3) 0.052(16) Uiso 1.00 1 d .
H(6) H 0.534(4) -0.041(2) 0.382(4) 0.068(18) Uiso 1.00 1 d .
H(7) H 0.2860 0.1043 0.1401 0.081 Uiso 1.00 1 c R
H(8) H 0.2484 0.2365 0.0870 0.105 Uiso 1.00 1 c R
H(9) H 0.2071 0.2002 0.1686 0.105 Uiso 1.00 1 c R
H(10) H 0.0809 0.1329 0.0432 0.109 Uiso 1.00 1 c R
H(11) H 0.0534 0.2064 0.0073 0.109 Uiso 1.00 1 c R
H(12) H 0.0624 0.1363 -0.1278 0.125 Uiso 1.00 1 c R
H(13) H 0.1496 0.1958 -0.1093 0.125 Uiso 1.00 1 c R
H(14) H 0.2434 0.1070 -0.1273 0.146 Uiso 1.00 1 c R
H(15) H 0.2018 0.0672 -0.0495 0.146 Uiso 1.00 1 c R
H(16) H 0.3947 0.0926 0.0350 0.078 Uiso 1.00 1 c R
H(17) H 0.3751 0.1672 0.0021 0.078 Uiso 1.00 1 c R
H(18) H 0.6199 0.1685 0.5356 0.068 Uiso 1.00 1 c R
H(19) H 0.5774 0.2810 0.5013 0.100 Uiso 1.00 1 c R
H(20) H 0.6929 0.2908 0.4767 0.100 Uiso 1.00 1 c R
H(21) H 0.7266 0.3263 0.6454 0.149 Uiso 1.00 1 c R
H(22) H 0.6843 0.2579 0.6734 0.149 Uiso 1.00 1 c R
H(23) H 0.8842 0.2597 0.7372 0.146 Uiso 1.00 1 c R
H(24) H 0.8902 0.2786 0.6296 0.146 Uiso 1.00 1 c R
H(25) H 0.8145 0.1559 0.6800 0.114 Uiso 1.00 1 c R
H(26) H 0.9293 0.1672 0.6552 0.114 Uiso 1.00 1 c R
H(27) H 0.8221 0.1885 0.4839 0.074 Uiso 1.00 1 c R
H(28) H 0.7821 0.1199 0.5134 0.074 Uiso 1.00 1 c R
H(29) H 0.8682 0.0925 0.3734 0.056 Uiso 1.00 1 c R
H(30) H 0.8051 0.1431 0.2135 0.065 Uiso 1.00 1 c R
H(31) H 0.8358 0.0796 0.1631 0.065 Uiso 1.00 1 c R
H(32) H 0.9839 0.1579 0.1876 0.088 Uiso 1.00 1 c R
H(33) H 1.0031 0.1611 0.3051 0.088 Uiso 1.00 1 c R
H(34) H 1.1475 0.0936 0.2829 0.111 Uiso 1.00 1 c R
H(35) H 1.0531 0.0495 0.2036 0.111 Uiso 1.00 1 c R
H(36) H 1.1129 -0.0057 0.3612 0.105 Uiso 1.00 1 c R
H(37) H 1.0872 0.0570 0.4165 0.105 Uiso 1.00 1 c R
H(38) H 0.9347 -0.0173 0.3928 0.082 Uiso 1.00 1 c R
H(39) H 0.9149 -0.0226 0.2754 0.082 Uiso 1.00 1 c R
H(40) H 0.3846 -0.0227 0.0908 0.057 Uiso 1.00 1 c R
H(41) H 0.2978 -0.0043 0.2141 0.079 Uiso 1.00 1 c R
H(42) H 0.3407 -0.0740 0.2623 0.079 Uiso 1.00 1 c R
H(43) H 0.1457 -0.0832 0.1533 0.094 Uiso 1.00 1 c R
H(44) H 0.1781 -0.0540 0.0617 0.094 Uiso 1.00 1 c R
H(45) H 0.1638 -0.1674 0.0417 0.108 Uiso 1.00 1 c R
H(46) H 0.2502 -0.1785 0.1537 0.108 Uiso 1.00 1 c R
H(47) H 0.3121 -0.1267 -0.0098 0.103 Uiso 1.00 1 c R
H(48) H 0.3536 -0.1950 0.0438 0.103 Uiso 1.00 1 c R
H(49) H 0.4693 -0.1425 0.1928 0.078 Uiso 1.00 1 c R
H(50) H 0.5031 -0.1150 0.1010 0.078 Uiso 1.00 1 c R

loop_
_atom_site_aniso_label
_atom_site_aniso_U_11
_atom_site_aniso_U_22
_atom_site_aniso_U_33
_atom_site_aniso_U_12
_atom_site_aniso_U_13
_atom_site_aniso_U_23
Os(1) 0.02675(11) 0.04954(14) 0.03534(13) 0.00092(10) 0.01027(9) 0.00183(11)
P(1) 0.0390(8) 0.0681(10) 0.0440(9) 0.0121(7) 0.0128(7) -0.0035(7)
P(2) 0.0346(7) 0.0556(9) 0.0410(8) 0.0018(6) 0.0135(6) -0.0010(6)
O(1) 0.058(2) 0.096(3) 0.069(3) 0.032(2) 0.017(2) -0.009(2)
C(1) 0.031(2) 0.066(3) 0.041(3) 0.004(2) 0.010(2) 0.001(2)
C(2) 0.040(3) 0.080(5) 0.057(4) 0.002(3) 0.023(3) 0.009(3)
C(3) 0.038(3) 0.055(3) 0.040(3) 0.014(2) 0.007(2) 0.004(2)
C(4) 0.055(3) 0.053(3) 0.037(3) 0.001(2) 0.016(2) 0.008(2)
C(5) 0.043(3) 0.040(3) 0.045(3) -0.000(2) 0.008(2) 0.004(2)
C(6) 0.043(3) 0.047(3) 0.048(3) 0.006(2) 0.014(2) -0.001(2)
C(7) 0.028(2) 0.050(3) 0.051(3) 0.005(2) 0.016(2) 0.002(2)
C(8) 0.038(2) 0.052(3) 0.043(3) 0.007(2) 0.012(2) 0.006(2)
C(9) 0.041(3) 0.046(3) 0.044(3) 0.004(2) 0.015(2) 0.004(2)
C(10) 0.032(2) 0.045(3) 0.043(3) 0.004(2) 0.010(2) 0.004(2)
C(11) 0.052(3) 0.101(5) 0.039(3) 0.019(3) 0.001(2) -0.013(3)
C(12) 0.054(4) 0.134(7) 0.065(4) 0.012(4) 0.007(3) -0.021(4)
C(13) 0.040(3) 0.149(7) 0.072(5) 0.000(4) 0.005(3) -0.009(5)
C(14) 0.074(5) 0.155(8) 0.065(5) 0.003(5) -0.001(4) -0.017(5)
C(15) 0.096(6) 0.178(9) 0.055(5) 0.061(6) -0.020(4) -0.037(5)
C(16) 0.041(3) 0.097(5) 0.050(4) 0.020(3) 0.009(3) -0.005(3)
C(17) 0.049(3) 0.080(4) 0.042(3) -0.007(3) 0.017(2) -0.004(3)
C(18) 0.089(5) 0.079(5) 0.064(4) 0.006(4) 0.004(4) -0.025(4)
C(19) 0.137(8) 0.121(8) 0.084(6) 0.007(6) -0.002(6) -0.044(5)
C(20) 0.142(9) 0.115(8) 0.080(6) -0.033(6) 0.002(6) -0.044(5)
C(21) 0.073(5) 0.127(7) 0.059(4) -0.022(4) -0.011(4) -0.007(4)
C(22) 0.053(3) 0.073(4) 0.052(4) -0.005(3) 0.006(3) 0.006(3)
C(23) 0.031(2) 0.064(3) 0.045(3) 0.000(2) 0.014(2) -0.003(2)
C(24) 0.035(3) 0.067(4) 0.063(4) 0.008(2) 0.019(2) 0.012(3)
C(25) 0.053(3) 0.101(6) 0.072(4) -0.014(3) 0.029(3) 0.005(4)
C(26) 0.033(3) 0.154(8) 0.093(6) 0.009(4) 0.023(3) 0.021(5)
C(27) 0.043(3) 0.126(7) 0.093(5) 0.024(4) 0.021(3) 0.043(5)
C(28) 0.037(3) 0.091(5) 0.073(4) 0.012(3) 0.015(3) 0.016(3)
C(29) 0.041(3) 0.053(3) 0.044(3) -0.007(2) 0.008(2) 0.005(2)
C(30) 0.045(3) 0.071(4) 0.082(5) -0.009(3) 0.024(3) -0.011(3)
C(31) 0.043(3) 0.077(5) 0.105(6) -0.020(3) 0.011(3) -0.010(4)
C(32) 0.074(5) 0.083(5) 0.093(6) -0.042(4) 0.003(4) -0.002(4)
C(33) 0.094(5) 0.080(5) 0.074(5) -0.035(4) 0.017(4) -0.019(4)
C(34) 0.060(4) 0.062(4) 0.068(4) -0.004(3) 0.015(3) -0.012(3)

loop_
_atom_type_symbol
_atom_type_description
_atom_type_scat_dispersion_real
_atom_type_scat_dispersion_imag
_atom_type_scat_source
C C 0.003 0.002
;
International Tables for Crystallography
(1992, Vol. C, Tables 4.2.6.8 and 6.1.1.4)
;
H H 0.000 0.000
;
International Tables for Crystallography
(1992, Vol. C, Table 6.1.1.4)
;
O O 0.011 0.006
;
International Tables for Crystallography
(1992, Vol. C, Tables 4.2.6.8 and 6.1.1.4)
;
Os Os -1.216 7.603
;
International Tables for Crystallography
(1992, Vol. C, Tables 4.2.6.8 and 6.1.1.4)
;
P P 0.102 0.094
;
International Tables for Crystallography
(1992, Vol. C, Tables 4.2.6.8 and 6.1.1.4)
;

loop_
_geom_angle_atom_site_label_1
_geom_angle_atom_site_label_2
_geom_angle_atom_site_label_3
_geom_angle
_geom_angle_publ_flag
P(1) Os(1) P(2) 152.59(4) yes
P(1) Os(1) C(1) 40.75(15) yes
P(1) Os(1) C(3) 42.43(15) yes
P(1) Os(1) C(4) 65.58(19) yes
P(1) Os(1) C(5) 65.98(17) yes
P(1) Os(1) C(6) 42.76(14) yes
P(1) Os(1) C(7) 158.22(12) yes
P(1) Os(1) C(8) 137.80(18) yes
P(1) Os(1) C(9) 126.77(18) yes
P(1) Os(1) C(10) 132.25(14) yes
P(2) Os(1) C(1) 143.42(14) yes
P(2) Os(1) C(3) 110.31(15) yes
P(2) Os(1) C(4) 94.26(18) yes
P(2) Os(1) C(5) 110.23(18) yes
P(2) Os(1) C(6) 145.91(17) yes
P(2) Os(1) C(7) 44.30(13) yes
P(2) Os(1) C(8) 69.11(18) yes
P(2) Os(1) C(9) 69.16(17) yes
P(2) Os(1) C(10) 44.56(16) yes
C(1) Os(1) C(3) 71.3(2) yes
C(1) Os(1) C(4) 104.5(2) yes
C(1) Os(1) C(5) 103.8(2) yes
C(1) Os(1) C(6) 70.4(2) yes
C(1) Os(1) C(7) 143.6(2) yes
C(1) Os(1) C(8) 106.6(2) yes
C(1) Os(1) C(9) 86.0(2) yes
C(1) Os(1) C(10) 99.8(2) yes
C(3) Os(1) C(4) 38.2(2) yes
C(3) Os(1) C(5) 66.47(19) yes
C(3) Os(1) C(6) 70.59(18) yes
C(3) Os(1) C(7) 145.1(2) yes
C(3) Os(1) C(8) 175.9(2) yes
C(3) Os(1) C(9) 139.11(19) yes
C(3) Os(1) C(10) 112.72(17) yes
C(4) Os(1) C(5) 38.33(19) yes
C(4) Os(1) C(6) 64.8(2) yes
C(4) Os(1) C(7) 110.4(2) yes
C(4) Os(1) C(8) 145.3(2) yes
C(4) Os(1) C(9) 161.6(2) yes
C(4) Os(1) C(10) 124.9(2) yes
C(5) Os(1) C(6) 37.1(2) yes
C(5) Os(1) C(7) 97.2(2) yes
C(5) Os(1) C(8) 117.60(19) yes
C(5) Os(1) C(9) 154.09(18) yes
C(5) Os(1) C(10) 154.3(2) yes
C(6) Os(1) C(7) 115.53(18) yes
C(6) Os(1) C(8) 112.28(19) yes
C(6) Os(1) C(9) 133.5(2) yes
C(6) Os(1) C(10) 168.6(2) yes
C(7) Os(1) C(8) 37.0(2) yes
C(7) Os(1) C(9) 63.6(2) yes
C(7) Os(1) C(10) 68.54(18) yes
C(8) Os(1) C(9) 36.80(19) yes
C(8) Os(1) C(10) 63.87(18) yes
C(9) Os(1) C(10) 37.14(19) yes
Os(1) P(1) O(1) 179.1(2) yes
Os(1) P(1) C(1) 54.1(2) yes
Os(1) P(1) C(3) 55.56(17) yes
Os(1) P(1) C(6) 56.43(18) yes
O(1) P(1) C(1) 126.7(3) yes
O(1) P(1) C(3) 123.6(2) yes
O(1) P(1) C(6) 123.6(2) yes
C(1) P(1) C(3) 91.8(2) yes
C(1) P(1) C(6) 90.7(2) yes
C(3) P(1) C(6) 90.1(2) yes
Os(1) P(2) C(7) 63.04(19) yes
Os(1) P(2) C(10) 62.12(18) yes
C(7) P(2) C(10) 91.1(2) yes
Os(1) C(1) P(1) 85.1(2) yes
Os(1) C(1) C(2) 140.7(5) yes
P(1) C(1) C(2) 134.2(5) yes
Os(1) C(3) P(1) 82.01(19) yes
Os(1) C(3) C(4) 69.9(3) yes
Os(1) C(3) C(11) 125.3(4) yes
P(1) C(3) C(4) 108.8(3) yes
P(1) C(3) C(11) 123.5(4) yes
C(4) C(3) C(11) 126.3(5) yes
Os(1) C(4) C(3) 71.9(3) yes
Os(1) C(4) C(5) 71.9(3) yes
C(3) C(4) C(5) 114.4(5) yes
Os(1) C(5) C(4) 69.8(3) yes
Os(1) C(5) C(6) 72.5(3) yes
C(4) C(5) C(6) 112.0(5) yes
Os(1) C(6) P(1) 80.81(19) yes
Os(1) C(6) C(5) 70.4(3) yes
Os(1) C(6) C(17) 129.5(3) yes
P(1) C(6) C(5) 110.6(3) yes
P(1) C(6) C(17) 121.4(4) yes
C(5) C(6) C(17) 125.8(5) yes
Os(1) C(7) P(2) 72.66(16) yes
Os(1) C(7) C(8) 70.0(3) yes
Os(1) C(7) C(23) 129.1(3) yes
P(2) C(7) C(8) 110.9(3) yes
P(2) C(7) C(23) 125.3(4) yes
C(8) C(7) C(23) 123.6(4) yes
Os(1) C(8) C(7) 73.0(3) yes
Os(1) C(8) C(9) 71.3(3) yes
C(7) C(8) C(9) 113.4(4) yes
Os(1) C(9) C(8) 71.9(3) yes
Os(1) C(9) C(10) 72.2(3) yes
C(8) C(9) C(10) 113.6(5) yes
Os(1) C(10) P(2) 73.32(18) yes
Os(1) C(10) C(9) 70.6(3) yes
Os(1) C(10) C(29) 132.3(3) yes
P(2) C(10) C(9) 110.9(3) yes
P(2) C(10) C(29) 121.8(4) yes
C(9) C(10) C(29) 126.2(5) yes
C(3) C(11) C(12) 114.1(5) yes
C(3) C(11) C(16) 112.7(5) yes
C(12) C(11) C(16) 112.7(5) yes
C(11) C(12) C(13) 110.4(6) yes
C(12) C(13) C(14) 112.6(6) yes
C(13) C(14) C(15) 112.2(6) yes
C(14) C(15) C(16) 115.1(7) yes
C(11) C(16) C(15) 111.2(5) yes
C(6) C(17) C(18) 108.8(4) yes
C(6) C(17) C(22) 113.9(5) yes
C(18) C(17) C(22) 110.3(5) yes
C(17) C(18) C(19) 110.3(5) yes
C(18) C(19) C(20) 111.8(8) yes
C(19) C(20) C(21) 111.3(7) yes
C(20) C(21) C(22) 112.3(6) yes
C(17) C(22) C(21) 110.9(5) yes
C(7) C(23) C(24) 113.2(4) yes
C(7) C(23) C(28) 108.5(4) yes
C(24) C(23) C(28) 109.4(5) yes
C(23) C(24) C(25) 112.4(4) yes
C(24) C(25) C(26) 111.0(5) yes
C(25) C(26) C(27) 110.1(7) yes
C(26) C(27) C(28) 111.9(5) yes
C(23) C(28) C(27) 111.8(5) yes
C(10) C(29) C(30) 116.0(5) yes
C(10) C(29) C(34) 108.9(4) yes
C(30) C(29) C(34) 109.9(5) yes
C(29) C(30) C(31) 110.7(6) yes
C(30) C(31) C(32) 111.1(5) yes
C(31) C(32) C(33) 111.3(6) yes
C(32) C(33) C(34) 111.7(6) yes
C(29) C(34) C(33) 111.1(5) yes
C(1) C(2) H(1) 119(3) no
C(1) C(2) H(2) 122(4) no
H(1) C(2) H(2) 120(5) no
Os(1) C(4) H(3) 122(2) no
C(3) C(4) H(3) 127(2) no
C(5) C(4) H(3) 118(2) no
Os(1) C(5) H(4) 128(2) no
C(4) C(5) H(4) 121(3) no
C(6) C(5) H(4) 127(3) no
Os(1) C(8) H(5) 121(3) no
C(7) C(8) H(5) 125(3) no
C(9) C(8) H(5) 122(3) no
Os(1) C(9) H(6) 122(3) no
C(8) C(9) H(6) 122(2) no
C(10) C(9) H(6) 125(2) no
C(3) C(11) H(7) 105.5 no
C(12) C(11) H(7) 105.5 no
C(16) C(11) H(7) 105.5 no
C(11) C(12) H(8) 109.6 no
C(11) C(12) H(9) 109.6 no
C(13) C(12) H(8) 109.6 no
C(13) C(12) H(9) 109.6 no
H(8) C(12) H(9) 108.1 no
C(12) C(13) H(10) 109.1 no
C(12) C(13) H(11) 109.1 no
C(14) C(13) H(10) 109.1 no
C(14) C(13) H(11) 109.1 no
H(10) C(13) H(11) 107.8 no
C(13) C(14) H(12) 109.2 no
C(13) C(14) H(13) 109.2 no
C(15) C(14) H(12) 109.2 no
C(15) C(14) H(13) 109.2 no
H(12) C(14) H(13) 107.9 no
C(14) C(15) H(14) 108.5 no
C(14) C(15) H(15) 108.5 no
C(16) C(15) H(14) 108.5 no
C(16) C(15) H(15) 108.5 no
H(14) C(15) H(15) 107.5 no
C(11) C(16) H(16) 109.4 no
C(11) C(16) H(17) 109.4 no
C(15) C(16) H(16) 109.4 no
C(15) C(16) H(17) 109.4 no
H(16) C(16) H(17) 108.0 no
C(6) C(17) H(18) 107.9 no
C(18) C(17) H(18) 107.9 no
C(22) C(17) H(18) 107.9 no
C(17) C(18) H(19) 109.6 no
C(17) C(18) H(20) 109.6 no
C(19) C(18) H(19) 109.6 no
C(19) C(18) H(20) 109.6 no
H(19) C(18) H(20) 108.1 no
C(18) C(19) H(21) 109.2 no
C(18) C(19) H(22) 109.3 no
C(20) C(19) H(21) 109.2 no
C(20) C(19) H(22) 109.3 no
H(21) C(19) H(22) 107.9 no
C(19) C(20) H(23) 109.4 no
C(19) C(20) H(24) 109.4 no
C(21) C(20) H(23) 109.4 no
C(21) C(20) H(24) 109.4 no
H(23) C(20) H(24) 108.0 no
C(20) C(21) H(25) 109.1 no
C(20) C(21) H(26) 109.1 no
C(22) C(21) H(25) 109.1 no
C(22) C(21) H(26) 109.1 no
H(25) C(21) H(26) 107.9 no
C(17) C(22) H(27) 109.4 no
C(17) C(22) H(28) 109.5 no
C(21) C(22) H(27) 109.5 no
C(21) C(22) H(28) 109.4 no
H(27) C(22) H(28) 108.1 no
C(7) C(23) H(29) 108.6 no
C(24) C(23) H(29) 108.5 no
C(28) C(23) H(29) 108.6 no
C(23) C(24) H(30) 109.1 no
C(23) C(24) H(31) 109.1 no
C(25) C(24) H(30) 109.1 no
C(25) C(24) H(31) 109.1 no
H(30) C(24) H(31) 107.8 no
C(24) C(25) H(32) 109.4 no
C(24) C(25) H(33) 109.4 no
C(26) C(25) H(32) 109.4 no
C(26) C(25) H(33) 109.4 no
H(32) C(25) H(33) 108.0 no
C(25) C(26) H(34) 109.6 no
C(25) C(26) H(35) 109.6 no
C(27) C(26) H(34) 109.6 no
C(27) C(26) H(35) 109.6 no
H(34) C(26) H(35) 108.2 no
C(26) C(27) H(36) 109.2 no
C(26) C(27) H(37) 109.2 no
C(28) C(27) H(36) 109.2 no
C(28) C(27) H(37) 109.2 no
H(36) C(27) H(37) 107.9 no
C(23) C(28) H(38) 109.3 no
C(23) C(28) H(39) 109.3 no
C(27) C(28) H(38) 109.3 no
C(27) C(28) H(39) 109.3 no
H(38) C(28) H(39) 107.9 no
C(10) C(29) H(40) 107.2 no
C(30) C(29) H(40) 107.2 no
C(34) C(29) H(40) 107.2 no
C(29) C(30) H(41) 109.5 no
C(29) C(30) H(42) 109.5 no
C(31) C(30) H(41) 109.5 no
C(31) C(30) H(42) 109.5 no
H(41) C(30) H(42) 108.1 no
C(30) C(31) H(43) 109.4 no
C(30) C(31) H(44) 109.4 no
C(32) C(31) H(43) 109.4 no
C(32) C(31) H(44) 109.4 no
H(43) C(31) H(44) 108.0 no
C(31) C(32) H(45) 109.4 no
C(31) C(32) H(46) 109.4 no
C(33) C(32) H(45) 109.4 no
C(33) C(32) H(46) 109.4 no
H(45) C(32) H(46) 108.0 no
C(32) C(33) H(47) 109.3 no
C(32) C(33) H(48) 109.3 no
C(34) C(33) H(47) 109.3 no
C(34) C(33) H(48) 109.3 no
H(47) C(33) H(48) 107.9 no
C(29) C(34) H(49) 109.4 no
C(29) C(34) H(50) 109.4 no
C(33) C(34) H(49) 109.4 no
C(33) C(34) H(50) 109.4 no
H(49) C(34) H(50) 108.0 no

loop_
_geom_bond_atom_site_label_1
_geom_bond_atom_site_label_2
_geom_bond_distance
_geom_bond_publ_flag
Os(1) P(1) 2.6536(17) yes
Os(1) P(2) 2.4398(17) yes
Os(1) C(1) 2.158(6) yes
Os(1) C(3) 2.210(5) yes
Os(1) C(4) 2.184(5) yes
Os(1) C(5) 2.213(5) yes
Os(1) C(6) 2.240(5) yes
Os(1) C(7) 2.278(5) yes
Os(1) C(8) 2.238(5) yes
Os(1) C(9) 2.231(5) yes
Os(1) C(10) 2.251(5) yes
P(1) O(1) 1.480(5) yes
P(1) C(1) 1.739(5) yes
P(1) C(3) 1.808(6) yes
P(1) C(6) 1.825(5) yes
P(2) C(7) 1.785(4) yes
P(2) C(10) 1.787(6) yes
C(1) C(2) 1.317(10) yes
C(3) C(4) 1.440(8) yes
C(3) C(11) 1.516(7) yes
C(4) C(5) 1.444(7) yes
C(5) C(6) 1.417(9) yes
C(6) C(17) 1.511(7) yes
C(7) C(8) 1.434(9) yes
C(7) C(23) 1.499(7) yes
C(8) C(9) 1.410(7) yes
C(9) C(10) 1.428(7) yes
C(10) C(29) 1.516(6) yes
C(11) C(12) 1.467(10) yes
C(11) C(16) 1.524(10) yes
C(12) C(13) 1.537(8) yes
C(13) C(14) 1.531(12) yes
C(14) C(15) 1.417(13) yes
C(15) C(16) 1.539(9) yes
C(17) C(18) 1.533(9) yes
C(17) C(22) 1.508(8) yes
C(18) C(19) 1.541(10) yes
C(19) C(20) 1.490(14) yes
C(20) C(21) 1.505(13) yes
C(21) C(22) 1.527(8) yes
C(23) C(24) 1.509(9) yes
C(23) C(28) 1.541(8) yes
C(24) C(25) 1.522(9) yes
C(25) C(26) 1.521(10) yes
C(26) C(27) 1.540(12) yes
C(27) C(28) 1.526(9) yes
C(29) C(30) 1.506(10) yes
C(29) C(34) 1.514(8) yes
C(30) C(31) 1.534(8) yes
C(31) C(32) 1.510(10) yes
C(32) C(33) 1.517(12) yes
C(33) C(34) 1.521(8) yes
C(2) H(1) 1.00(7) no
C(2) H(2) 0.90(5) no
C(4) H(3) 0.90(5) no
C(5) H(4) 1.01(5) no
C(8) H(5) 0.95(4) no
C(9) H(6) 1.12(6) no
C(11) H(7) 0.980 no
C(12) H(8) 0.970 no
C(12) H(9) 0.970 no
C(13) H(10) 0.970 no
C(13) H(11) 0.970 no
C(14) H(12) 0.970 no
C(14) H(13) 0.970 no
C(15) H(14) 0.970 no
C(15) H(15) 0.970 no
C(16) H(16) 0.970 no
C(16) H(17) 0.970 no
C(17) H(18) 0.980 no
C(18) H(19) 0.970 no
C(18) H(20) 0.970 no
C(19) H(21) 0.970 no
C(19) H(22) 0.970 no
C(20) H(23) 0.970 no
C(20) H(24) 0.970 no
C(21) H(25) 0.970 no
C(21) H(26) 0.970 no
C(22) H(27) 0.970 no
C(22) H(28) 0.970 no
C(23) H(29) 0.980 no
C(24) H(30) 0.970 no
C(24) H(31) 0.970 no
C(25) H(32) 0.970 no
C(25) H(33) 0.970 no
C(26) H(34) 0.970 no
C(26) H(35) 0.970 no
C(27) H(36) 0.970 no
C(27) H(37) 0.970 no
C(28) H(38) 0.970 no
C(28) H(39) 0.970 no
C(29) H(40) 0.980 no
C(30) H(41) 0.970 no
C(30) H(42) 0.970 no
C(31) H(43) 0.970 no
C(31) H(44) 0.970 no
C(32) H(45) 0.970 no
C(32) H(46) 0.970 no
C(33) H(47) 0.970 no
C(33) H(48) 0.970 no
C(34) H(49) 0.970 no
C(34) H(50) 0.970 no

loop_
_geom_contact_atom_site_label_1
_geom_contact_atom_site_label_2
_geom_contact_distance
_geom_contact_site_symmetry_2
Os(1) C(2) 3.285(7) .
Os(1) C(11) 3.325(5) .
Os(1) C(17) 3.407(6) .
Os(1) C(23) 3.427(5) .
Os(1) C(29) 3.458(5) .
P(1) C(2) 2.819(8) .
P(1) C(4) 2.649(7) .
P(1) C(5) 2.676(7) .
P(1) C(11) 2.931(6) .
P(1) C(12) 3.372(6) .
P(1) C(17) 2.913(5) .
P(1) C(18) 3.536(6) .
P(2) C(4) 3.393(6) .
P(2) C(8) 2.658(6) .
P(2) C(9) 2.656(6) .
P(2) C(23) 2.920(4) .
P(2) C(24) 3.170(5) .
P(2) C(29) 2.890(6) .
P(2) C(34) 3.539(6) .
O(1) C(1) 2.879(7) .
O(1) C(2) 3.549(9) .
O(1) C(3) 2.902(8) .
O(1) C(5) 3.084(7) 4_455
O(1) C(6) 2.918(7) .
O(1) C(12) 3.459(8) .
O(1) C(17) 3.594(6) .
O(1) C(22) 3.433(8) 4_455
C(1) O(1) 2.879(7) .
C(1) C(3) 2.547(8) .
C(1) C(4) 3.434(9) .
C(1) C(5) 3.439(8) .
C(1) C(6) 2.537(7) .
C(1) C(8) 3.525(8) .
C(1) C(9) 2.995(8) .
C(1) C(10) 3.375(8) .
C(1) C(11) 3.387(8) .
C(1) C(17) 3.368(7) .
C(2) Os(1) 3.285(7) .
C(2) P(1) 2.819(8) .
C(2) O(1) 3.549(9) .
C(2) C(9) 3.327(10) .
C(2) C(9) 3.482(9) 3_656
C(2) C(30) 3.524(10) .
C(3) O(1) 2.902(8) .
C(3) C(1) 2.547(8) .
C(3) C(5) 2.424(7) .
C(3) C(6) 2.571(6) .
C(3) C(12) 2.503(7) .
C(3) C(16) 2.531(7) .
C(4) P(1) 2.649(7) .
C(4) P(2) 3.393(6) .
C(4) C(1) 3.434(9) .
C(4) C(6) 2.373(8) .
C(4) C(11) 2.637(8) .
C(4) C(16) 2.998(7) .
C(5) P(1) 2.676(7) .
C(5) O(1) 3.084(7) 4_555
C(5) C(1) 3.439(8) .
C(5) C(3) 2.424(7) .
C(5) C(7) 3.368(7) .
C(5) C(17) 2.607(8) .
C(5) C(18) 3.309(9) .
C(5) C(22) 3.095(7) .
C(6) O(1) 2.918(7) .
C(6) C(1) 2.537(7) .
C(6) C(3) 2.571(6) .
C(6) C(4) 2.373(8) .
C(6) C(18) 2.476(8) .
C(6) C(22) 2.530(7) .
C(7) C(5) 3.368(7) .
C(7) C(9) 2.377(8) .
C(7) C(10) 2.551(6) .
C(7) C(24) 2.511(9) .
C(7) C(28) 2.467(7) .
C(8) P(2) 2.658(6) .
C(8) C(1) 3.525(8) .
C(8) C(10) 2.375(6) .
C(8) C(23) 2.584(9) .
C(8) C(28) 3.210(9) .
C(9) P(2) 2.656(6) .
C(9) C(1) 2.995(8) .
C(9) C(2) 3.327(10) .
C(9) C(2) 3.482(9) 3_656
C(9) C(7) 2.377(8) .
C(9) C(29) 2.626(7) .
C(9) C(30) 3.144(7) .
C(9) C(34) 3.345(8) .
C(10) C(1) 3.375(8) .
C(10) C(7) 2.551(6) .
C(10) C(8) 2.375(6) .
C(10) C(30) 2.562(8) .
C(10) C(34) 2.466(8) .
C(11) Os(1) 3.325(5) .
C(11) P(1) 2.931(6) .
C(11) C(1) 3.387(8) .
C(11) C(4) 2.637(8) .
C(11) C(13) 2.467(8) .
C(11) C(14) 2.926(8) .
C(11) C(15) 2.527(10) .
C(12) P(1) 3.372(6) .
C(12) O(1) 3.459(8) .
C(12) C(3) 2.503(7) .
C(12) C(14) 2.552(10) .
C(12) C(15) 2.914(12) .
C(12) C(16) 2.489(11) .
C(13) C(11) 2.467(8) .
C(13) C(15) 2.447(13) .
C(13) C(16) 2.901(9) .
C(14) C(11) 2.926(8) .
C(14) C(12) 2.552(10) .
C(14) C(16) 2.495(9) .
C(15) C(11) 2.527(10) .
C(15) C(12) 2.914(12) .
C(15) C(13) 2.447(13) .
C(16) C(3) 2.531(7) .
C(16) C(4) 2.998(7) .
C(16) C(12) 2.489(11) .
C(16) C(13) 2.901(9) .
C(16) C(14) 2.495(9) .
C(17) Os(1) 3.407(6) .
C(17) P(1) 2.913(5) .
C(17) O(1) 3.594(6) .
C(17) C(1) 3.368(7) .
C(17) C(5) 2.607(8) .
C(17) C(19) 2.522(11) .
C(17) C(20) 2.942(10) .
C(17) C(21) 2.500(8) .
C(18) P(1) 3.536(6) .
C(18) C(5) 3.309(9) .
C(18) C(6) 2.476(8) .
C(18) C(20) 2.510(10) .
C(18) C(21) 2.917(10) .
C(18) C(22) 2.496(10) .
C(19) C(17) 2.522(11) .
C(19) C(21) 2.472(13) .
C(19) C(22) 2.922(12) .
C(20) C(17) 2.942(10) .
C(20) C(18) 2.510(10) .
C(20) C(22) 2.518(11) .
C(21) C(17) 2.500(8) .
C(21) C(18) 2.917(10) .
C(21) C(19) 2.472(13) .
C(22) O(1) 3.433(8) 4_555
C(22) C(5) 3.095(7) .
C(22) C(6) 2.530(7) .
C(22) C(18) 2.496(10) .
C(22) C(19) 2.922(12) .
C(22) C(20) 2.518(11) .
C(23) Os(1) 3.427(5) .
C(23) P(2) 2.920(4) .
C(23) C(8) 2.584(9) .
C(23) C(25) 2.519(10) .
C(23) C(26) 2.978(10) .
C(23) C(27) 2.540(8) .
C(24) P(2) 3.170(5) .
C(24) C(7) 2.511(9) .
C(24) C(26) 2.508(8) .
C(24) C(27) 2.918(8) .
C(24) C(28) 2.490(8) .
C(25) C(23) 2.519(10) .
C(25) C(27) 2.508(10) .
C(25) C(28) 2.936(10) .
C(26) C(23) 2.978(10) .
C(26) C(24) 2.508(8) .
C(26) C(28) 2.541(11) .
C(27) C(23) 2.540(8) .
C(27) C(24) 2.918(8) .
C(27) C(25) 2.508(10) .
C(28) C(7) 2.467(7) .
C(28) C(8) 3.210(9) .
C(28) C(24) 2.490(8) .
C(28) C(25) 2.936(10) .
C(28) C(26) 2.541(11) .
C(29) Os(1) 3.458(5) .
C(29) P(2) 2.890(6) .
C(29) C(9) 2.626(7) .
C(29) C(31) 2.501(8) .
C(29) C(32) 2.937(9) .
C(29) C(33) 2.502(9) .
C(30) C(2) 3.524(10) .
C(30) C(9) 3.144(7) .
C(30) C(10) 2.562(8) .
C(30) C(32) 2.511(10) .
C(30) C(33) 2.916(10) .
C(30) C(34) 2.472(10) .
C(31) C(29) 2.501(8) .
C(31) C(33) 2.500(11) .
C(31) C(34) 2.919(10) .
C(32) C(29) 2.937(9) .
C(32) C(30) 2.511(10) .
C(32) C(34) 2.515(10) .
C(33) C(29) 2.502(9) .
C(33) C(30) 2.916(10) .
C(33) C(31) 2.500(11) .
C(34) P(2) 3.539(6) .
C(34) C(9) 3.345(8) .
C(34) C(10) 2.466(8) .
C(34) C(30) 2.472(10) .
C(34) C(31) 2.919(10) .
C(34) C(32) 2.515(10) .
Os(1) H(2) 3.51(6) .
Os(1) H(3) 2.76(4) .
Os(1) H(4) 2.94(5) .
Os(1) H(5) 2.85(4) .
Os(1) H(6) 2.98(5) .
Os(1) H(7) 3.320 .
Os(1) H(16) 3.436 .
Os(1) H(28) 3.398 .
Os(1) H(29) 3.503 .
Os(1) H(41) 3.563 .
P(1) H(1) 3.03(7) .
P(1) H(3) 3.52(5) .
P(1) H(4) 3.49(5) 4_455
P(1) H(7) 3.082 .
P(1) H(9) 2.961 .
P(1) H(18) 2.931 .
P(1) H(19) 3.171 .
P(1) H(33) 3.475 4_455
P(2) H(3) 3.29(4) .
P(2) H(5) 3.58(5) .
P(2) H(14) 3.266 3_655
P(2) H(16) 3.082 .
P(2) H(30) 3.181 .
P(2) H(31) 2.842 .
P(2) H(39) 3.492 .
P(2) H(40) 2.890 .
P(2) H(40) 3.555 3_655
P(2) H(47) 3.296 3_655
P(2) H(50) 3.165 .
O(1) H(1) 3.33(6) .
O(1) H(4) 2.17(4) 4_455
O(1) H(9) 2.748 .
O(1) H(18) 3.501 .
O(1) H(19) 2.947 .
O(1) H(20) 2.931 4_455
O(1) H(24) 3.572 4_455
O(1) H(27) 2.519 4_455
O(1) H(30) 3.287 4_455
O(1) H(33) 3.176 4_455
O(1) H(34) 3.597 1_455
C(1) H(1) 2.00(8) .
C(1) H(2) 1.95(5) .
C(1) H(6) 2.94(5) .
C(1) H(6) 3.55(5) 3_656
C(1) H(7) 3.055 .
C(1) H(18) 3.060 .
C(1) H(34) 3.295 1_455
C(1) H(41) 2.948 .
C(2) H(2) 3.11(4) 3_656
C(2) H(5) 3.12(6) 3_656
C(2) H(6) 2.81(6) .
C(2) H(6) 2.66(5) 3_656
C(2) H(34) 2.956 1_455
C(2) H(36) 3.363 1_455
C(2) H(41) 2.890 .
C(2) H(42) 3.284 .
C(3) H(3) 2.11(5) .
C(3) H(4) 3.36(5) .
C(3) H(7) 2.013 .
C(3) H(8) 2.730 .
C(3) H(9) 2.663 .
C(3) H(16) 2.700 .
C(3) H(17) 2.738 .
C(4) H(4) 2.15(4) .
C(4) H(7) 3.267 .
C(4) H(8) 3.527 .
C(4) H(9) 3.322 4_555
C(4) H(16) 2.964 .
C(4) H(17) 2.824 .
C(4) H(30) 3.294 .
C(4) H(32) 3.338 4_455
C(5) H(3) 2.03(4) .
C(5) H(9) 3.209 4_555
C(5) H(18) 3.347 .
C(5) H(19) 3.574 .
C(5) H(20) 3.075 .
C(5) H(27) 2.828 .
C(5) H(28) 3.252 .
C(5) H(29) 3.387 .
C(5) H(30) 2.956 .
C(5) H(33) 3.378 4_455
C(6) H(3) 3.19(5) .
C(6) H(4) 2.18(6) .
C(6) H(18) 2.038 .
C(6) H(19) 2.641 .
C(6) H(20) 2.669 .
C(6) H(27) 2.715 .
C(6) H(28) 2.731 .
C(6) H(33) 3.419 4_455
C(7) H(4) 3.44(4) .
C(7) H(5) 2.12(5) .
C(7) H(6) 3.42(6) .
C(7) H(28) 3.385 .
C(7) H(29) 2.035 .
C(7) H(30) 2.712 .
C(7) H(31) 2.681 .
C(7) H(38) 2.651 .
C(7) H(39) 2.631 .
C(8) H(1) 3.14(7) 3_656
C(8) H(2) 3.44(6) 3_656
C(8) H(6) 2.21(6) .
C(8) H(28) 2.966 .
C(8) H(29) 2.735 .
C(8) H(37) 3.538 3_756
C(8) H(38) 2.932 .
C(8) H(39) 3.467 .
C(9) H(1) 3.11(6) 3_656
C(9) H(2) 2.94(6) .
C(9) H(2) 3.35(5) 3_656
C(9) H(5) 2.07(4) .
C(9) H(40) 3.354 .
C(9) H(41) 3.250 .
C(9) H(42) 2.931 .
C(9) H(49) 3.143 .
C(9) H(50) 3.567 .
C(10) H(5) 3.26(4) .
C(10) H(6) 2.26(6) .
C(10) H(16) 3.327 .
C(10) H(40) 2.035 .
C(10) H(41) 2.746 .
C(10) H(42) 2.780 .
C(10) H(49) 2.684 .
C(10) H(50) 2.596 .
C(11) H(3) 2.92(5) .
C(11) H(8) 2.012 .
C(11) H(9) 2.012 .
C(11) H(10) 2.711 .
C(11) H(11) 3.293 .
C(11) H(13) 3.313 .
C(11) H(14) 3.347 .
C(11) H(15) 2.792 .
C(11) H(16) 2.060 .
C(11) H(17) 2.060 .
C(11) H(40) 3.554 .
C(11) H(41) 3.328 .
C(12) H(3) 3.38(5) 4_455
C(12) H(4) 3.46(5) 4_455
C(12) H(7) 1.970 .
C(12) H(10) 2.068 .
C(12) H(11) 2.068 .
C(12) H(12) 3.374 .
C(12) H(13) 2.808 .
C(12) H(15) 3.306 .
C(12) H(16) 3.308 .
C(12) H(17) 2.757 .
C(12) H(32) 3.552 1_455
C(12) H(34) 3.555 1_455
C(12) H(48) 2.977 2_555
C(13) H(3) 3.60(5) 4_455
C(13) H(7) 2.595 .
C(13) H(8) 2.074 .
C(13) H(9) 2.074 .
C(13) H(12) 2.064 .
C(13) H(13) 2.064 .
C(13) H(14) 3.277 .
C(13) H(15) 2.710 .
C(13) H(17) 3.306 .
C(13) H(32) 3.222 1_455
C(13) H(45) 3.168 3_555
C(13) H(48) 2.914 2_555
C(14) H(7) 3.160 .
C(14) H(8) 2.795 .
C(14) H(9) 3.378 .
C(14) H(10) 2.063 .
C(14) H(11) 2.063 .
C(14) H(14) 1.955 .
C(14) H(15) 1.955 .
C(14) H(16) 3.296 .
C(14) H(17) 2.788 .
C(14) H(43) 3.510 3_555
C(14) H(48) 3.062 2_555
C(15) H(7) 2.682 .
C(15) H(8) 3.255 .
C(15) H(10) 2.718 .
C(15) H(11) 3.260 .
C(15) H(12) 1.963 .
C(15) H(13) 1.963 .
C(15) H(16) 2.074 .
C(15) H(17) 2.074 .
C(15) H(39) 3.361 3_655
C(15) H(40) 3.573 .
C(15) H(50) 3.503 3_655
C(16) H(3) 2.82(4) .
C(16) H(7) 2.020 .
C(16) H(8) 2.727 .
C(16) H(9) 3.322 .
C(16) H(10) 3.266 .
C(16) H(12) 3.318 .
C(16) H(13) 2.767 .
C(16) H(14) 2.063 .
C(16) H(15) 2.063 .
C(16) H(40) 3.204 .
C(16) H(50) 2.989 3_655
C(17) H(4) 2.94(6) .
C(17) H(19) 2.071 .
C(17) H(20) 2.071 .
C(17) H(21) 3.355 .
C(17) H(22) 2.742 .
C(17) H(24) 3.305 .
C(17) H(25) 2.728 .
C(17) H(26) 3.329 .
C(17) H(27) 2.047 .
C(17) H(28) 2.047 .
C(18) H(4) 3.48(5) .
C(18) H(18) 2.057 .
C(18) H(21) 2.074 .
C(18) H(22) 2.074 .
C(18) H(23) 3.344 .
C(18) H(24) 2.741 .
C(18) H(25) 3.278 .
C(18) H(27) 2.714 .
C(18) H(28) 3.334 .
C(18) H(33) 3.268 4_455
C(19) H(18) 2.696 .
C(19) H(19) 2.078 .
C(19) H(20) 2.078 .
C(19) H(23) 2.029 .
C(19) H(24) 2.029 .
C(19) H(25) 2.710 .
C(19) H(26) 3.300 .
C(19) H(27) 3.269 .
C(19) H(46) 3.528 3_656
C(20) H(18) 3.226 .
C(20) H(19) 3.336 .
C(20) H(20) 2.743 .
C(20) H(21) 2.028 .
C(20) H(22) 2.028 .
C(20) H(25) 2.040 .
C(20) H(26) 2.040 .
C(20) H(27) 2.752 .
C(20) H(28) 3.343 .
C(20) H(46) 3.486 3_656
C(20) H(49) 3.219 2_656
C(21) H(12) 3.520 1_656
C(21) H(18) 2.678 .
C(21) H(20) 3.262 .
C(21) H(21) 3.304 .
C(21) H(22) 2.705 .
C(21) H(23) 2.043 .
C(21) H(24) 2.043 .
C(21) H(27) 2.064 .
C(21) H(28) 2.064 .
C(21) H(36) 3.581 3_756
C(21) H(43) 3.492 3_656
C(21) H(46) 3.492 3_656
C(22) H(4) 3.01(5) .
C(22) H(5) 3.36(5) .
C(22) H(18) 2.035 .
C(22) H(19) 3.331 .
C(22) H(20) 2.719 .
C(22) H(22) 3.272 .
C(22) H(23) 3.347 .
C(22) H(24) 2.755 .
C(22) H(25) 2.060 .
C(22) H(26) 2.060 .
C(22) H(29) 3.057 .
C(23) H(4) 3.30(5) .
C(23) H(5) 2.85(6) .
C(23) H(27) 3.551 .
C(23) H(28) 3.360 .
C(23) H(30) 2.043 .
C(23) H(31) 2.044 .
C(23) H(32) 3.346 .
C(23) H(33) 2.733 .
C(23) H(35) 3.334 .
C(23) H(36) 3.369 .
C(23) H(37) 2.773 .
C(23) H(38) 2.074 .
C(23) H(39) 2.074 .
C(24) H(4) 3.15(5) .
C(24) H(29) 2.044 .
C(24) H(32) 2.059 .
C(24) H(33) 2.059 .
C(24) H(34) 3.342 .
C(24) H(35) 2.737 .
C(24) H(37) 3.282 .
C(24) H(38) 3.324 .
C(24) H(39) 2.721 .
C(24) H(47) 3.033 3_655
C(25) H(9) 3.549 1_655
C(25) H(10) 3.423 1_655
C(25) H(29) 2.715 .
C(25) H(30) 2.055 .
C(25) H(31) 2.055 .
C(25) H(34) 2.060 .
C(25) H(35) 2.060 .
C(25) H(36) 3.340 .
C(25) H(37) 2.741 .
C(25) H(39) 3.296 .
C(26) H(1) 3.34(6) 1_655
C(26) H(9) 3.535 1_655
C(26) H(10) 3.343 1_655
C(26) H(29) 3.298 .
C(26) H(30) 3.338 .
C(26) H(31) 2.712 .
C(26) H(32) 2.058 .
C(26) H(33) 2.058 .
C(26) H(36) 2.073 .
C(26) H(37) 2.073 .
C(26) H(38) 3.369 .
C(26) H(39) 2.774 .
C(26) H(41) 3.499 1_655
C(27) H(1) 3.22(6) 1_655
C(27) H(5) 3.23(4) 3_756
C(27) H(29) 2.749 .
C(27) H(31) 3.241 .
C(27) H(32) 3.346 .
C(27) H(33) 2.730 .
C(27) H(34) 2.078 .
C(27) H(35) 2.078 .
C(27) H(38) 2.061 .
C(27) H(38) 3.526 3_756
C(27) H(39) 2.061 .
C(28) H(5) 3.31(6) .
C(28) H(29) 2.073 .
C(28) H(30) 3.330 .
C(28) H(31) 2.698 .
C(28) H(33) 3.272 .
C(28) H(34) 3.369 .
C(28) H(35) 2.781 .
C(28) H(36) 2.060 .
C(28) H(37) 2.061 .
C(28) H(38) 3.591 3_756
C(29) H(6) 2.98(5) .
C(29) H(7) 3.406 .
C(29) H(16) 3.253 .
C(29) H(41) 2.045 .
C(29) H(42) 2.045 .
C(29) H(43) 3.332 .
C(29) H(44) 2.719 .
C(29) H(46) 3.313 .
C(29) H(47) 2.730 .
C(29) H(48) 3.333 .
C(29) H(49) 2.052 .
C(29) H(50) 2.052 .
C(30) H(2) 3.17(5) .
C(30) H(6) 2.99(4) .
C(30) H(7) 3.194 .
C(30) H(25) 3.443 3_656
C(30) H(40) 2.025 .
C(30) H(43) 2.070 .
C(30) H(44) 2.070 .
C(30) H(45) 3.344 .
C(30) H(46) 2.748 .
C(30) H(47) 3.286 .
C(30) H(49) 2.681 .
C(30) H(50) 3.309 .
C(31) H(12) 3.483 3_555
C(31) H(25) 3.215 3_656
C(31) H(40) 2.640 .
C(31) H(41) 2.071 .
C(31) H(42) 2.071 .
C(31) H(45) 2.048 .
C(31) H(46) 2.048 .
C(31) H(47) 2.744 .
C(31) H(48) 3.328 .
C(31) H(49) 3.259 .
C(32) H(8) 3.476 2_545
C(32) H(11) 3.473 3_555
C(32) H(13) 3.412 2_545
C(32) H(25) 3.377 3_656
C(32) H(40) 3.182 .
C(32) H(41) 3.342 .
C(32) H(42) 2.730 .
C(32) H(43) 2.048 .
C(32) H(44) 2.048 .
C(32) H(47) 2.053 .
C(32) H(48) 2.053 .
C(32) H(49) 2.745 .
C(32) H(50) 3.344 .
C(33) H(3) 3.54(5) 3_655
C(33) H(8) 2.975 2_545
C(33) H(11) 3.448 2_545
C(33) H(13) 3.201 2_545
C(33) H(30) 3.538 3_655
C(33) H(31) 3.351 3_655
C(33) H(40) 2.650 .
C(33) H(42) 3.239 .
C(33) H(43) 3.331 .
C(33) H(44) 2.740 .
C(33) H(45) 2.054 .
C(33) H(46) 2.054 .
C(33) H(49) 2.058 .
C(33) H(50) 2.058 .
C(34) H(16) 3.554 3_655
C(34) H(17) 3.498 3_655
C(34) H(23) 3.390 2_646
C(34) H(40) 2.033 .
C(34) H(41) 3.311 .
C(34) H(42) 2.674 .
C(34) H(44) 3.275 .
C(34) H(45) 3.343 .
C(34) H(46) 2.759 .
C(34) H(47) 2.056 .
C(34) H(48) 2.056 .
H(1) P(1) 3.03(7) .
H(1) O(1) 3.33(6) .
H(1) C(1) 2.00(8) .
H(1) C(8) 3.14(7) 3_656
H(1) C(9) 3.11(6) 3_656
H(1) C(26) 3.34(6) 1_455
H(1) C(27) 3.22(6) 1_455
H(1) H(2) 1.64(9) .
H(1) H(2) 3.60(8) 3_656
H(1) H(5) 2.62(9) 3_656
H(1) H(6) 2.47(7) 3_656
H(1) H(20) 3.289 4_455
H(1) H(34) 2.632 1_455
H(1) H(36) 3.006 1_455
H(1) H(37) 2.881 1_455
H(1) H(41) 3.525 .
H(2) Os(1) 3.51(6) .
H(2) C(1) 1.95(5) .
H(2) C(2) 3.11(4) 3_656
H(2) C(8) 3.44(6) 3_656
H(2) C(9) 2.94(6) .
H(2) C(9) 3.35(5) 3_656
H(2) C(30) 3.17(5) .
H(2) H(1) 1.64(9) .
H(2) H(1) 3.60(8) 3_656
H(2) H(2) 2.67(6) 3_656
H(2) H(5) 2.91(9) 3_656
H(2) H(6) 2.19(8) .
H(2) H(6) 2.63(7) 3_656
H(2) H(34) 3.459 1_455
H(2) H(36) 3.319 1_455
H(2) H(41) 2.761 .
H(2) H(42) 2.712 .
H(3) Os(1) 2.76(4) .
H(3) P(1) 3.52(5) .
H(3) P(2) 3.29(4) .
H(3) C(3) 2.11(5) .
H(3) C(5) 2.03(4) .
H(3) C(6) 3.19(5) .
H(3) C(11) 2.92(5) .
H(3) C(12) 3.38(5) 4_555
H(3) C(13) 3.60(5) 4_555
H(3) C(16) 2.82(4) .
H(3) C(33) 3.54(5) 3_655
H(3) H(4) 2.39(6) .
H(3) H(8) 3.179 4_555
H(3) H(9) 2.946 4_555
H(3) H(11) 2.941 4_555
H(3) H(16) 2.737 .
H(3) H(17) 2.435 .
H(3) H(30) 2.965 .
H(3) H(32) 3.439 4_455
H(3) H(47) 3.080 3_655
H(3) H(48) 3.187 3_655
H(3) H(50) 3.528 3_655
H(4) Os(1) 2.94(5) .
H(4) P(1) 3.49(5) 4_555
H(4) O(1) 2.17(4) 4_555
H(4) C(3) 3.36(5) .
H(4) C(4) 2.15(4) .
H(4) C(6) 2.18(6) .
H(4) C(7) 3.44(4) .
H(4) C(12) 3.46(5) 4_555
H(4) C(17) 2.94(6) .
H(4) C(18) 3.48(5) .
H(4) C(22) 3.01(5) .
H(4) C(23) 3.30(5) .
H(4) C(24) 3.15(5) .
H(4) H(3) 2.39(6) .
H(4) H(8) 3.405 4_555
H(4) H(9) 2.662 4_555
H(4) H(20) 3.024 .
H(4) H(27) 2.443 .
H(4) H(28) 3.251 .
H(4) H(29) 2.943 .
H(4) H(30) 2.348 .
H(5) Os(1) 2.85(4) .
H(5) P(2) 3.58(5) .
H(5) C(2) 3.12(6) 3_656
H(5) C(7) 2.12(5) .
H(5) C(9) 2.07(4) .
H(5) C(10) 3.26(4) .
H(5) C(22) 3.36(5) .
H(5) C(23) 2.85(6) .
H(5) C(27) 3.23(4) 3_756
H(5) C(28) 3.31(6) .
H(5) H(1) 2.62(9) 3_656
H(5) H(2) 2.91(9) 3_656
H(5) H(6) 2.50(7) .
H(5) H(28) 2.416 .
H(5) H(29) 2.717 .
H(5) H(36) 2.763 3_756
H(5) H(37) 2.776 3_756
H(5) H(38) 2.821 .
H(6) Os(1) 2.98(5) .
H(6) C(1) 2.94(5) .
H(6) C(1) 3.55(6) 3_656
H(6) C(2) 2.81(6) .
H(6) C(2) 2.66(5) 3_656
H(6) C(7) 3.42(6) .
H(6) C(8) 2.21(6) .
H(6) C(10) 2.26(6) .
H(6) C(29) 2.98(5) .
H(6) C(30) 2.99(4) .
H(6) H(1) 2.47(7) 3_656
H(6) H(2) 2.19(8) .
H(6) H(2) 2.63(7) 3_656
H(6) H(5) 2.50(7) .
H(6) H(18) 3.599 3_656
H(6) H(41) 3.117 .
H(6) H(42) 2.467 .
H(6) H(49) 3.208 .
H(7) Os(1) 3.320 .
H(7) P(1) 3.082 .
H(7) C(1) 3.055 .
H(7) C(3) 2.013 .
H(7) C(4) 3.267 .
H(7) C(12) 1.970 .
H(7) C(13) 2.595 .
H(7) C(14) 3.160 .
H(7) C(15) 2.682 .
H(7) C(16) 2.020 .
H(7) C(29) 3.406 .
H(7) C(30) 3.194 .
H(7) H(8) 2.770 .
H(7) H(9) 2.259 .
H(7) H(10) 2.470 .
H(7) H(11) 3.484 .
H(7) H(14) 3.573 .
H(7) H(15) 2.591 .
H(7) H(16) 2.293 .
H(7) H(17) 2.809 .
H(7) H(34) 3.020 1_455
H(7) H(35) 3.431 1_455
H(7) H(40) 3.010 .
H(7) H(41) 2.409 .
H(7) H(44) 3.491 .
H(8) C(3) 2.730 .
H(8) C(4) 3.527 .
H(8) C(11) 2.012 .
H(8) C(13) 2.074 .
H(8) C(14) 2.795 .
H(8) C(15) 3.255 .
H(8) C(16) 2.727 .
H(8) C(32) 3.476 2_555
H(8) C(33) 2.975 2_555
H(8) H(3) 3.179 4_455
H(8) H(4) 3.405 4_455
H(8) H(7) 2.770 .
H(8) H(9) 1.571 .
H(8) H(10) 2.843 .
H(8) H(11) 2.334 .
H(8) H(13) 2.707 .
H(8) H(17) 2.642 .
H(8) H(30) 2.944 4_455
H(8) H(32) 3.466 4_455
H(8) H(45) 3.070 2_555
H(8) H(47) 2.967 2_555
H(8) H(48) 2.286 2_555
H(9) P(1) 2.961 .
H(9) O(1) 2.748 .
H(9) C(3) 2.663 .
H(9) C(4) 3.322 4_455
H(9) C(5) 3.209 4_455
H(9) C(11) 2.012 .
H(9) C(13) 2.074 .
H(9) C(14) 3.378 .
H(9) C(16) 3.322 .
H(9) C(25) 3.549 1_455
H(9) C(26) 3.535 1_455
H(9) H(3) 2.946 4_455
H(9) H(4) 2.662 4_455
H(9) H(7) 2.259 .
H(9) H(8) 1.571 .
H(9) H(10) 2.330 .
H(9) H(11) 2.385 .
H(9) H(30) 3.369 4_455
H(9) H(32) 2.947 1_455
H(9) H(34) 2.912 1_455
H(9) H(48) 3.502 2_555
H(10) C(11) 2.711 .
H(10) C(12) 2.068 .
H(10) C(14) 2.063 .
H(10) C(15) 2.718 .
H(10) C(16) 3.266 .
H(10) C(25) 3.423 1_455
H(10) C(26) 3.343 1_455
H(10) H(7) 2.470 .
H(10) H(8) 2.843 .
H(10) H(9) 2.330 .
H(10) H(11) 1.568 .
H(10) H(12) 2.310 .
H(10) H(13) 2.833 .
H(10) H(15) 2.626 .
H(10) H(32) 2.701 1_455
H(10) H(34) 3.247 1_455
H(10) H(35) 2.905 1_455
H(10) H(43) 3.308 3_555
H(10) H(44) 3.388 3_555
H(10) H(45) 2.892 3_555
H(11) C(11) 3.293 .
H(11) C(12) 2.068 .
H(11) C(14) 2.063 .
H(11) C(15) 3.260 .
H(11) C(32) 3.473 3_555
H(11) C(33) 3.448 2_555
H(11) H(3) 2.941 4_455
H(11) H(7) 3.484 .
H(11) H(8) 2.334 .
H(11) H(9) 2.385 .
H(11) H(10) 1.568 .
H(11) H(12) 2.384 .
H(11) H(13) 2.311 .
H(11) H(15) 3.577 .
H(11) H(17) 3.340 4_455
H(11) H(32) 3.067 1_455
H(11) H(45) 2.618 3_555
H(11) H(48) 2.512 2_555
H(12) C(12) 3.374 .
H(12) C(13) 2.064 .
H(12) C(15) 1.963 .
H(12) C(16) 3.318 .
H(12) C(21) 3.520 1_454
H(12) C(31) 3.483 3_555
H(12) H(10) 2.310 .
H(12) H(11) 2.384 .
H(12) H(13) 1.568 .
H(12) H(14) 2.282 .
H(12) H(15) 2.183 .
H(12) H(23) 3.417 1_454
H(12) H(25) 3.303 1_454
H(12) H(26) 2.964 1_454
H(12) H(39) 3.157 3_655
H(12) H(43) 2.664 3_555
H(12) H(45) 3.416 3_555
H(13) C(11) 3.313 .
H(13) C(12) 2.808 .
H(13) C(13) 2.064 .
H(13) C(15) 1.963 .
H(13) C(16) 2.767 .
H(13) C(32) 3.412 2_555
H(13) C(33) 3.201 2_555
H(13) H(8) 2.707 .
H(13) H(10) 2.833 .
H(13) H(11) 2.311 .
H(13) H(12) 1.568 .
H(13) H(14) 2.189 .
H(13) H(15) 2.739 .
H(13) H(17) 2.716 .
H(13) H(22) 3.324 4_454
H(13) H(23) 3.460 1_454
H(13) H(26) 3.502 1_454
H(13) H(45) 3.499 2_555
H(13) H(46) 2.973 2_555
H(13) H(48) 2.393 2_555
H(14) P(2) 3.266 3_655
H(14) C(11) 3.347 .
H(14) C(13) 3.277 .
H(14) C(14) 1.955 .
H(14) C(16) 2.063 .
H(14) H(7) 3.573 .
H(14) H(12) 2.282 .
H(14) H(13) 2.189 .
H(14) H(15) 1.565 .
H(14) H(16) 2.396 .
H(14) H(17) 2.307 .
H(14) H(21) 3.376 4_454
H(14) H(39) 2.856 3_655
H(14) H(50) 2.988 3_655
H(15) C(11) 2.792 .
H(15) C(12) 3.306 .
H(15) C(13) 2.710 .
H(15) C(14) 1.955 .
H(15) C(16) 2.063 .
H(15) H(7) 2.591 .
H(15) H(10) 2.626 .
H(15) H(11) 3.577 .
H(15) H(12) 2.183 .
H(15) H(13) 2.739 .
H(15) H(14) 1.565 .
H(15) H(16) 2.299 .
H(15) H(17) 2.834 .
H(15) H(31) 3.318 3_655
H(15) H(39) 3.106 3_655
H(15) H(40) 3.017 .
H(15) H(44) 2.964 .
H(16) Os(1) 3.436 .
H(16) P(2) 3.082 .
H(16) C(3) 2.700 .
H(16) C(4) 2.964 .
H(16) C(10) 3.327 .
H(16) C(11) 2.060 .
H(16) C(12) 3.308 .
H(16) C(14) 3.296 .
H(16) C(15) 2.074 .
H(16) C(29) 3.253 .
H(16) C(34) 3.554 3_655
H(16) H(3) 2.737 .
H(16) H(7) 2.293 .
H(16) H(14) 2.396 .
H(16) H(15) 2.299 .
H(16) H(17) 1.570 .
H(16) H(40) 2.473 .
H(16) H(50) 2.633 3_655
H(17) C(3) 2.738 .
H(17) C(4) 2.824 .
H(17) C(11) 2.060 .
H(17) C(12) 2.757 .
H(17) C(13) 3.306 .
H(17) C(14) 2.788 .
H(17) C(15) 2.074 .
H(17) C(34) 3.498 3_655
H(17) H(3) 2.435 .
H(17) H(7) 2.809 .
H(17) H(8) 2.642 .
H(17) H(11) 3.340 4_555
H(17) H(13) 2.716 .
H(17) H(14) 2.307 .
H(17) H(15) 2.834 .
H(17) H(16) 1.570 .
H(17) H(45) 3.404 2_555
H(17) H(50) 2.612 3_655
H(18) P(1) 2.931 .
H(18) O(1) 3.501 .
H(18) C(1) 3.060 .
H(18) C(5) 3.347 .
H(18) C(6) 2.038 .
H(18) C(18) 2.057 .
H(18) C(19) 2.696 .
H(18) C(20) 3.226 .
H(18) C(21) 2.678 .
H(18) C(22) 2.035 .
H(18) H(6) 3.599 3_656
H(18) H(19) 2.346 .
H(18) H(20) 2.841 .
H(18) H(21) 3.583 .
H(18) H(22) 2.554 .
H(18) H(25) 2.543 .
H(18) H(26) 3.564 .
H(18) H(27) 2.820 .
H(18) H(28) 2.320 .
H(18) H(42) 3.294 3_656
H(19) P(1) 3.171 .
H(19) O(1) 2.947 .
H(19) C(5) 3.574 .
H(19) C(6) 2.641 .
H(19) C(17) 2.071 .
H(19) C(19) 2.078 .
H(19) C(20) 3.336 .
H(19) C(22) 3.331 .
H(19) H(18) 2.346 .
H(19) H(20) 1.571 .
H(19) H(21) 2.381 .
H(19) H(22) 2.347 .
H(19) H(24) 3.550 4_455
H(19) H(26) 3.399 4_455
H(19) H(27) 3.597 .
H(19) H(27) 3.098 4_455
H(19) H(33) 2.818 4_455
H(19) H(37) 3.498 4_455
H(20) O(1) 2.931 4_555
H(20) C(5) 3.075 .
H(20) C(6) 2.669 .
H(20) C(17) 2.071 .
H(20) C(19) 2.078 .
H(20) C(20) 2.743 .
H(20) C(21) 3.262 .
H(20) C(22) 2.719 .
H(20) H(1) 3.289 4_555
H(20) H(4) 3.024 .
H(20) H(18) 2.841 .
H(20) H(19) 1.571 .
H(20) H(21) 2.350 .
H(20) H(22) 2.849 .
H(20) H(24) 2.621 .
H(20) H(27) 2.580 .
H(20) H(33) 2.868 4_455
H(20) H(34) 3.466 4_455
H(20) H(37) 3.333 4_455
H(21) C(17) 3.355 .
H(21) C(18) 2.074 .
H(21) C(20) 2.028 .
H(21) C(21) 3.304 .
H(21) H(14) 3.376 4_556
H(21) H(18) 3.583 .
H(21) H(19) 2.381 .
H(21) H(20) 2.350 .
H(21) H(22) 1.569 .
H(21) H(23) 2.337 .
H(21) H(24) 2.292 .
H(21) H(25) 3.591 .
H(22) C(17) 2.742 .
H(22) C(18) 2.074 .
H(22) C(20) 2.028 .
H(22) C(21) 2.705 .
H(22) C(22) 3.272 .
H(22) H(13) 3.324 4_556
H(22) H(18) 2.554 .
H(22) H(19) 2.347 .
H(22) H(20) 2.849 .
H(22) H(21) 1.569 .
H(22) H(23) 2.291 .
H(22) H(24) 2.807 .
H(22) H(24) 3.502 4_455
H(22) H(25) 2.585 .
H(22) H(26) 3.586 .
H(22) H(26) 3.387 4_455
H(22) H(46) 2.773 3_656
H(23) C(18) 3.344 .
H(23) C(19) 2.029 .
H(23) C(21) 2.043 .
H(23) C(22) 3.347 .
H(23) C(34) 3.390 2_656
H(23) H(12) 3.417 1_656
H(23) H(13) 3.460 1_656
H(23) H(21) 2.337 .
H(23) H(22) 2.291 .
H(23) H(24) 1.570 .
H(23) H(25) 2.302 .
H(23) H(26) 2.350 .
H(23) H(46) 3.062 3_656
H(23) H(49) 2.619 2_656
H(23) H(50) 3.356 2_656
H(24) O(1) 3.572 4_555
H(24) C(17) 3.305 .
H(24) C(18) 2.741 .
H(24) C(19) 2.029 .
H(24) C(21) 2.043 .
H(24) C(22) 2.755 .
H(24) H(19) 3.550 4_555
H(24) H(20) 2.621 .
H(24) H(21) 2.292 .
H(24) H(22) 2.807 .
H(24) H(22) 3.502 4_555
H(24) H(23) 1.570 .
H(24) H(25) 2.817 .
H(24) H(26) 2.304 .
H(24) H(27) 2.637 .
H(24) H(49) 2.948 2_656
H(25) C(17) 2.728 .
H(25) C(18) 3.278 .
H(25) C(19) 2.710 .
H(25) C(20) 2.040 .
H(25) C(22) 2.060 .
H(25) C(30) 3.443 3_656
H(25) C(31) 3.215 3_656
H(25) C(32) 3.377 3_656
H(25) H(12) 3.303 1_656
H(25) H(18) 2.543 .
H(25) H(21) 3.591 .
H(25) H(22) 2.585 .
H(25) H(23) 2.302 .
H(25) H(24) 2.817 .
H(25) H(26) 1.568 .
H(25) H(27) 2.836 .
H(25) H(28) 2.328 .
H(25) H(36) 3.267 3_756
H(25) H(42) 2.828 3_656
H(25) H(43) 2.645 3_656
H(25) H(46) 2.724 3_656
H(26) C(17) 3.329 .
H(26) C(19) 3.300 .
H(26) C(20) 2.040 .
H(26) C(22) 2.060 .
H(26) H(12) 2.964 1_656
H(26) H(13) 3.502 1_656
H(26) H(18) 3.564 .
H(26) H(19) 3.399 4_555
H(26) H(22) 3.586 .
H(26) H(22) 3.387 4_555
H(26) H(23) 2.350 .
H(26) H(24) 2.304 .
H(26) H(25) 1.568 .
H(26) H(27) 2.331 .
H(26) H(28) 2.367 .
H(26) H(36) 3.301 3_756
H(26) H(39) 3.441 3_756
H(26) H(43) 3.531 3_656
H(27) O(1) 2.519 4_555
H(27) C(5) 2.828 .
H(27) C(6) 2.715 .
H(27) C(17) 2.047 .
H(27) C(18) 2.714 .
H(27) C(19) 3.269 .
H(27) C(20) 2.752 .
H(27) C(21) 2.064 .
H(27) C(23) 3.551 .
H(27) H(4) 2.443 .
H(27) H(18) 2.820 .
H(27) H(19) 3.597 .
H(27) H(19) 3.098 4_555
H(27) H(20) 2.580 .
H(27) H(24) 2.637 .
H(27) H(25) 2.836 .
H(27) H(26) 2.331 .
H(27) H(28) 1.570 .
H(27) H(29) 2.653 .
H(28) Os(1) 3.398 .
H(28) C(5) 3.252 .
H(28) C(6) 2.731 .
H(28) C(7) 3.385 .
H(28) C(8) 2.966 .
H(28) C(17) 2.047 .
H(28) C(18) 3.334 .
H(28) C(20) 3.343 .
H(28) C(21) 2.064 .
H(28) C(23) 3.360 .
H(28) H(4) 3.251 .
H(28) H(5) 2.416 .
H(28) H(18) 2.320 .
H(28) H(25) 2.328 .
H(28) H(26) 2.367 .
H(28) H(27) 1.570 .
H(28) H(29) 2.567 .
H(28) H(36) 2.913 3_756
H(29) Os(1) 3.503 .
H(29) C(5) 3.387 .
H(29) C(7) 2.035 .
H(29) C(8) 2.735 .
H(29) C(22) 3.057 .
H(29) C(24) 2.044 .
H(29) C(25) 2.715 .
H(29) C(26) 3.298 .
H(29) C(27) 2.749 .
H(29) C(28) 2.073 .
H(29) H(4) 2.943 .
H(29) H(5) 2.717 .
H(29) H(27) 2.653 .
H(29) H(28) 2.567 .
H(29) H(30) 2.326 .
H(29) H(31) 2.824 .
H(29) H(32) 3.590 .
H(29) H(33) 2.567 .
H(29) H(37) 2.627 .
H(29) H(38) 2.347 .
H(29) H(39) 2.850 .
H(30) P(2) 3.181 .
H(30) O(1) 3.287 4_555
H(30) C(4) 3.294 .
H(30) C(5) 2.956 .
H(30) C(7) 2.712 .
H(30) C(23) 2.043 .
H(30) C(25) 2.055 .
H(30) C(26) 3.338 .
H(30) C(28) 3.330 .
H(30) C(33) 3.538 3_655
H(30) H(3) 2.965 .
H(30) H(4) 2.348 .
H(30) H(8) 2.944 4_555
H(30) H(9) 3.369 4_555
H(30) H(29) 2.326 .
H(30) H(31) 1.568 .
H(30) H(32) 2.346 .
H(30) H(33) 2.341 .
H(30) H(47) 2.720 3_655
H(30) H(48) 3.593 3_655
H(31) P(2) 2.842 .
H(31) C(7) 2.681 .
H(31) C(23) 2.044 .
H(31) C(25) 2.055 .
H(31) C(26) 2.712 .
H(31) C(27) 3.241 .
H(31) C(28) 2.698 .
H(31) C(33) 3.351 3_655
H(31) H(15) 3.318 3_655
H(31) H(29) 2.824 .
H(31) H(30) 1.568 .
H(31) H(32) 2.338 .
H(31) H(33) 2.833 .
H(31) H(35) 2.585 .
H(31) H(38) 3.585 .
H(31) H(39) 2.571 .
H(31) H(44) 3.115 3_655
H(31) H(45) 3.357 3_655
H(31) H(47) 2.465 3_655
H(32) C(4) 3.338 4_555
H(32) C(12) 3.552 1_655
H(32) C(13) 3.222 1_655
H(32) C(23) 3.346 .
H(32) C(24) 2.059 .
H(32) C(26) 2.058 .
H(32) C(27) 3.346 .
H(32) H(3) 3.439 4_555
H(32) H(8) 3.466 4_555
H(32) H(9) 2.947 1_655
H(32) H(10) 2.701 1_655
H(32) H(11) 3.067 1_655
H(32) H(29) 3.590 .
H(32) H(30) 2.346 .
H(32) H(31) 2.338 .
H(32) H(33) 1.570 .
H(32) H(34) 2.370 .
H(32) H(35) 2.332 .
H(32) H(45) 3.085 3_655
H(33) P(1) 3.475 4_555
H(33) O(1) 3.176 4_555
H(33) C(5) 3.378 4_555
H(33) C(6) 3.419 4_555
H(33) C(18) 3.268 4_555
H(33) C(23) 2.733 .
H(33) C(24) 2.059 .
H(33) C(26) 2.058 .
H(33) C(27) 2.730 .
H(33) C(28) 3.272 .
H(33) H(19) 2.818 4_555
H(33) H(20) 2.868 4_555
H(33) H(29) 2.567 .
H(33) H(30) 2.341 .
H(33) H(31) 2.833 .
H(33) H(32) 1.570 .
H(33) H(34) 2.329 .
H(33) H(35) 2.835 .
H(33) H(37) 2.608 .
H(34) O(1) 3.597 1_655
H(34) C(1) 3.295 1_655
H(34) C(2) 2.956 1_655
H(34) C(12) 3.555 1_655
H(34) C(24) 3.342 .
H(34) C(25) 2.060 .
H(34) C(27) 2.078 .
H(34) C(28) 3.369 .
H(34) H(1) 2.632 1_655
H(34) H(2) 3.459 1_655
H(34) H(7) 3.020 1_655
H(34) H(9) 2.912 1_655
H(34) H(10) 3.247 1_655
H(34) H(20) 3.466 4_555
H(34) H(32) 2.370 .
H(34) H(33) 2.329 .
H(34) H(35) 1.571 .
H(34) H(36) 2.390 .
H(34) H(37) 2.338 .
H(34) H(41) 3.063 1_655
H(35) C(23) 3.334 .
H(35) C(24) 2.737 .
H(35) C(25) 2.060 .
H(35) C(27) 2.078 .
H(35) C(28) 2.781 .
H(35) H(7) 3.431 1_655
H(35) H(10) 2.905 1_655
H(35) H(31) 2.585 .
H(35) H(32) 2.332 .
H(35) H(33) 2.835 .
H(35) H(34) 1.571 .
H(35) H(36) 2.342 .
H(35) H(37) 2.848 .
H(35) H(39) 2.666 .
H(35) H(41) 3.131 1_655
H(35) H(43) 3.083 1_655
H(35) H(44) 3.555 1_655
H(36) C(2) 3.363 1_655
H(36) C(21) 3.581 3_756
H(36) C(23) 3.369 .
H(36) C(25) 3.340 .
H(36) C(26) 2.073 .
H(36) C(28) 2.060 .
H(36) H(1) 3.006 1_655
H(36) H(2) 3.319 1_655
H(36) H(5) 2.763 3_756
H(36) H(25) 3.267 3_756
H(36) H(26) 3.301 3_756
H(36) H(28) 2.913 3_756
H(36) H(34) 2.390 .
H(36) H(35) 2.342 .
H(36) H(37) 1.569 .
H(36) H(38) 2.369 .
H(36) H(39) 2.323 .
H(36) H(41) 3.521 1_655
H(36) H(43) 3.428 1_655
H(37) C(8) 3.538 3_756
H(37) C(23) 2.773 .
H(37) C(24) 3.282 .
H(37) C(25) 2.741 .
H(37) C(26) 2.073 .
H(37) C(28) 2.061 .
H(37) H(1) 2.881 1_655
H(37) H(5) 2.776 3_756
H(37) H(19) 3.498 4_555
H(37) H(20) 3.333 4_555
H(37) H(29) 2.627 .
H(37) H(33) 2.608 .
H(37) H(34) 2.338 .
H(37) H(35) 2.848 .
H(37) H(36) 1.569 .
H(37) H(38) 2.323 .
H(37) H(38) 2.867 3_756
H(37) H(39) 2.834 .
H(38) C(7) 2.651 .
H(38) C(8) 2.932 .
H(38) C(23) 2.074 .
H(38) C(24) 3.324 .
H(38) C(26) 3.369 .
H(38) C(27) 2.061 .
H(38) C(27) 3.526 3_756
H(38) C(28) 3.591 3_756
H(38) H(5) 2.821 .
H(38) H(29) 2.347 .
H(38) H(31) 3.585 .
H(38) H(36) 2.369 .
H(38) H(37) 2.323 .
H(38) H(37) 2.867 3_756
H(38) H(38) 2.944 3_756
H(38) H(39) 1.569 .
H(39) P(2) 3.492 .
H(39) C(7) 2.631 .
H(39) C(8) 3.467 .
H(39) C(15) 3.361 3_655
H(39) C(23) 2.074 .
H(39) C(24) 2.721 .
H(39) C(25) 3.296 .
H(39) C(26) 2.774 .
H(39) C(27) 2.061 .
H(39) H(12) 3.157 3_655
H(39) H(14) 2.856 3_655
H(39) H(15) 3.106 3_655
H(39) H(26) 3.441 3_756
H(39) H(29) 2.850 .
H(39) H(31) 2.571 .
H(39) H(35) 2.666 .
H(39) H(36) 2.323 .
H(39) H(37) 2.834 .
H(39) H(38) 1.569 .
H(40) P(2) 2.890 .
H(40) P(2) 3.555 3_655
H(40) C(9) 3.354 .
H(40) C(10) 2.035 .
H(40) C(11) 3.554 .
H(40) C(15) 3.573 .
H(40) C(16) 3.204 .
H(40) C(30) 2.025 .
H(40) C(31) 2.640 .
H(40) C(32) 3.182 .
H(40) C(33) 2.650 .
H(40) C(34) 2.033 .
H(40) H(7) 3.010 .
H(40) H(15) 3.017 .
H(40) H(16) 2.473 .
H(40) H(41) 2.330 .
H(40) H(42) 2.814 .
H(40) H(43) 3.529 .
H(40) H(44) 2.492 .
H(40) H(47) 2.515 .
H(40) H(48) 3.543 .
H(40) H(49) 2.820 .
H(40) H(50) 2.334 .
H(41) Os(1) 3.563 .
H(41) C(1) 2.948 .
H(41) C(2) 2.890 .
H(41) C(9) 3.250 .
H(41) C(10) 2.746 .
H(41) C(11) 3.328 .
H(41) C(26) 3.499 1_455
H(41) C(29) 2.045 .
H(41) C(31) 2.071 .
H(41) C(32) 3.342 .
H(41) C(34) 3.311 .
H(41) H(1) 3.525 .
H(41) H(2) 2.761 .
H(41) H(6) 3.117 .
H(41) H(7) 2.409 .
H(41) H(34) 3.063 1_455
H(41) H(35) 3.131 1_455
H(41) H(36) 3.521 1_455
H(41) H(40) 2.330 .
H(41) H(42) 1.570 .
H(41) H(43) 2.371 .
H(41) H(44) 2.349 .
H(41) H(49) 3.562 .
H(42) C(2) 3.284 .
H(42) C(9) 2.931 .
H(42) C(10) 2.780 .
H(42) C(29) 2.045 .
H(42) C(31) 2.071 .
H(42) C(32) 2.730 .
H(42) C(33) 3.239 .
H(42) C(34) 2.674 .
H(42) H(2) 2.712 .
H(42) H(6) 2.467 .
H(42) H(18) 3.294 3_656
H(42) H(25) 2.828 3_656
H(42) H(40) 2.814 .
H(42) H(41) 1.570 .
H(42) H(43) 2.349 .
H(42) H(44) 2.845 .
H(42) H(46) 2.613 .
H(42) H(49) 2.519 .
H(42) H(50) 3.557 .
H(43) C(14) 3.510 3_555
H(43) C(21) 3.492 3_656
H(43) C(29) 3.332 .
H(43) C(30) 2.070 .
H(43) C(32) 2.048 .
H(43) C(33) 3.331 .
H(43) H(10) 3.308 3_555
H(43) H(12) 2.664 3_555
H(43) H(25) 2.645 3_656
H(43) H(26) 3.531 3_656
H(43) H(35) 3.083 1_455
H(43) H(36) 3.428 1_455
H(43) H(40) 3.529 .
H(43) H(41) 2.371 .
H(43) H(42) 2.349 .
H(43) H(44) 1.570 .
H(43) H(45) 2.364 .
H(43) H(46) 2.309 .
H(44) C(29) 2.719 .
H(44) C(30) 2.070 .
H(44) C(32) 2.048 .
H(44) C(33) 2.740 .
H(44) C(34) 3.275 .
H(44) H(7) 3.491 .
H(44) H(10) 3.388 3_555
H(44) H(15) 2.964 .
H(44) H(31) 3.115 3_655
H(44) H(35) 3.555 1_455
H(44) H(40) 2.492 .
H(44) H(41) 2.349 .
H(44) H(42) 2.845 .
H(44) H(43) 1.570 .
H(44) H(45) 2.309 .
H(44) H(46) 2.824 .
H(44) H(47) 2.631 .
H(45) C(13) 3.168 3_555
H(45) C(30) 3.344 .
H(45) C(31) 2.048 .
H(45) C(33) 2.054 .
H(45) C(34) 3.343 .
H(45) H(8) 3.070 2_545
H(45) H(10) 2.892 3_555
H(45) H(11) 2.618 3_555
H(45) H(12) 3.416 3_555
H(45) H(13) 3.499 2_545
H(45) H(17) 3.404 2_545
H(45) H(31) 3.357 3_655
H(45) H(32) 3.085 3_655
H(45) H(43) 2.364 .
H(45) H(44) 2.309 .
H(45) H(46) 1.570 .
H(45) H(47) 2.310 .
H(45) H(48) 2.370 .
H(46) C(19) 3.528 3_656
H(46) C(20) 3.486 3_656
H(46) C(21) 3.492 3_656
H(46) C(29) 3.313 .
H(46) C(30) 2.748 .
H(46) C(31) 2.048 .
H(46) C(33) 2.054 .
H(46) C(34) 2.759 .
H(46) H(13) 2.973 2_545
H(46) H(22) 2.773 3_656
H(46) H(23) 3.062 3_656
H(46) H(25) 2.724 3_656
H(46) H(42) 2.613 .
H(46) H(43) 2.309 .
H(46) H(44) 2.824 .
H(46) H(45) 1.570 .
H(46) H(47) 2.827 .
H(46) H(48) 2.311 .
H(46) H(49) 2.638 .
H(47) P(2) 3.296 3_655
H(47) C(24) 3.033 3_655
H(47) C(29) 2.730 .
H(47) C(30) 3.286 .
H(47) C(31) 2.744 .
H(47) C(32) 2.053 .
H(47) C(34) 2.056 .
H(47) H(3) 3.080 3_655
H(47) H(8) 2.967 2_545
H(47) H(30) 2.720 3_655
H(47) H(31) 2.465 3_655
H(47) H(40) 2.515 .
H(47) H(44) 2.631 .
H(47) H(45) 2.310 .
H(47) H(46) 2.827 .
H(47) H(48) 1.569 .
H(47) H(49) 2.832 .
H(47) H(50) 2.324 .
H(48) C(12) 2.977 2_545
H(48) C(13) 2.914 2_545
H(48) C(14) 3.062 2_545
H(48) C(29) 3.333 .
H(48) C(31) 3.328 .
H(48) C(32) 2.053 .
H(48) C(34) 2.056 .
H(48) H(3) 3.187 3_655
H(48) H(8) 2.286 2_545
H(48) H(9) 3.502 2_545
H(48) H(11) 2.512 2_545
H(48) H(13) 2.393 2_545
H(48) H(30) 3.593 3_655
H(48) H(40) 3.543 .
H(48) H(45) 2.370 .
H(48) H(46) 2.311 .
H(48) H(47) 1.569 .
H(48) H(49) 2.326 .
H(48) H(50) 2.363 .
H(49) C(9) 3.143 .
H(49) C(10) 2.684 .
H(49) C(20) 3.219 2_646
H(49) C(29) 2.052 .
H(49) C(30) 2.681 .
H(49) C(31) 3.259 .
H(49) C(32) 2.745 .
H(49) C(33) 2.058 .
H(49) H(6) 3.208 .
H(49) H(23) 2.619 2_646
H(49) H(24) 2.948 2_646
H(49) H(40) 2.820 .
H(49) H(41) 3.562 .
H(49) H(42) 2.519 .
H(49) H(46) 2.638 .
H(49) H(47) 2.832 .
H(49) H(48) 2.326 .
H(49) H(50) 1.570 .
H(50) P(2) 3.165 .
H(50) C(9) 3.567 .
H(50) C(10) 2.596 .
H(50) C(15) 3.503 3_655
H(50) C(16) 2.989 3_655
H(50) C(29) 2.052 .
H(50) C(30) 3.309 .
H(50) C(32) 3.344 .
H(50) C(33) 2.058 .
H(50) H(3) 3.528 3_655
H(50) H(14) 2.988 3_655
H(50) H(16) 2.633 3_655
H(50) H(17) 2.612 3_655
H(50) H(23) 3.356 2_646
H(50) H(40) 2.334 .
H(50) H(42) 3.557 .
H(50) H(47) 2.324 .
H(50) H(48) 2.363 .
H(50) H(49) 1.570 .

loop_
_geom_torsion_atom_site_label_1
_geom_torsion_atom_site_label_2
_geom_torsion_atom_site_label_3
_geom_torsion_atom_site_label_4
_geom_torsion
P(1) Os(1) P(2) C(7) 155.8(2)
P(1) Os(1) P(2) C(10) -97.08(19)
P(2) Os(1) P(1) C(1) 115.7(2)
P(2) Os(1) P(1) C(3) -7.1(2)
P(2) Os(1) P(1) C(6) -124.4(2)
P(1) Os(1) C(1) C(2) -177.2(7)
C(1) Os(1) P(1) C(3) -122.9(2)
C(1) Os(1) P(1) C(6) 119.9(3)
P(1) Os(1) C(3) C(4) 113.5(3)
P(1) Os(1) C(3) C(11) -125.7(6)
C(3) Os(1) P(1) C(1) 122.9(2)
C(3) Os(1) P(1) C(6) -117.2(3)
P(1) Os(1) C(4) C(3) -42.8(2)
P(1) Os(1) C(4) C(5) 81.6(3)
C(4) Os(1) P(1) C(1) 161.4(2)
C(4) Os(1) P(1) C(3) 38.6(2)
C(4) Os(1) P(1) C(6) -78.7(2)
P(1) Os(1) C(5) C(4) -80.4(3)
P(1) Os(1) C(5) C(6) 42.0(2)
C(5) Os(1) P(1) C(1) -156.4(2)
C(5) Os(1) P(1) C(3) 80.8(2)
C(5) Os(1) P(1) C(6) -36.5(2)
P(1) Os(1) C(6) C(5) -115.9(3)
P(1) Os(1) C(6) C(17) 123.4(6)
C(6) Os(1) P(1) C(1) -119.9(3)
C(6) Os(1) P(1) C(3) 117.2(3)
P(1) Os(1) C(7) P(2) -149.5(2)
P(1) Os(1) C(7) C(8) 89.8(4)
P(1) Os(1) C(7) C(23) -27.8(8)
C(7) Os(1) P(1) C(1) -114.7(4)
C(7) Os(1) P(1) C(3) 122.4(4)
C(7) Os(1) P(1) C(6) 5.2(4)
P(1) Os(1) C(8) C(7) -146.5(2)
P(1) Os(1) C(8) C(9) 90.8(3)
C(8) Os(1) P(1) C(1) -51.1(2)
C(8) Os(1) P(1) C(3) -173.9(3)
C(8) Os(1) P(1) C(6) 68.8(3)
P(1) Os(1) C(9) C(8) -123.0(3)
P(1) Os(1) C(9) C(10) 113.8(3)
C(9) Os(1) P(1) C(1) -2.7(2)
C(9) Os(1) P(1) C(3) -125.5(2)
C(9) Os(1) P(1) C(6) 117.2(2)
P(1) Os(1) C(10) P(2) 141.90(11)
P(1) Os(1) C(10) C(9) -98.1(3)
P(1) Os(1) C(10) C(29) 23.7(6)
C(10) Os(1) P(1) C(1) 45.6(2)
C(10) Os(1) P(1) C(3) -77.3(2)
C(10) Os(1) P(1) C(6) 165.5(2)
P(2) Os(1) C(1) P(1) -135.92(16)
P(2) Os(1) C(1) C(2) 46.9(7)
C(1) Os(1) P(2) C(7) -123.5(3)
C(1) Os(1) P(2) C(10) -16.4(2)
P(2) Os(1) C(3) P(1) 176.52(12)
P(2) Os(1) C(3) C(4) -70.0(3)
P(2) Os(1) C(3) C(11) 50.9(5)
C(3) Os(1) P(2) C(7) 150.7(2)
C(3) Os(1) P(2) C(10) -102.2(2)
P(2) Os(1) C(4) C(3) 117.9(3)
P(2) Os(1) C(4) C(5) -117.7(3)
C(4) Os(1) P(2) C(7) 115.0(2)
C(4) Os(1) P(2) C(10) -137.9(2)
P(2) Os(1) C(5) C(4) 70.2(3)
P(2) Os(1) C(5) C(6) -167.4(2)
C(5) Os(1) P(2) C(7) 79.2(2)
C(5) Os(1) P(2) C(10) -173.7(2)
P(2) Os(1) C(6) P(1) 137.31(16)
P(2) Os(1) C(6) C(5) 21.5(4)
P(2) Os(1) C(6) C(17) -99.3(6)
C(6) Os(1) P(2) C(7) 65.6(3)
C(6) Os(1) P(2) C(10) 172.7(2)
P(2) Os(1) C(7) C(8) -120.8(3)
P(2) Os(1) C(7) C(23) 121.7(5)
C(7) Os(1) P(2) C(10) 107.1(2)
P(2) Os(1) C(8) C(7) 40.0(2)
P(2) Os(1) C(8) C(9) -82.8(3)
C(8) Os(1) P(2) C(7) -33.6(2)
C(8) Os(1) P(2) C(10) 73.5(2)
P(2) Os(1) C(9) C(8) 82.6(3)
P(2) Os(1) C(9) C(10) -40.5(3)
C(9) Os(1) P(2) C(7) -73.1(2)
C(9) Os(1) P(2) C(10) 34.0(2)
P(2) Os(1) C(10) C(9) 120.0(3)
P(2) Os(1) C(10) C(29) -118.2(6)
C(10) Os(1) P(2) C(7) -107.1(2)
C(1) Os(1) C(3) P(1) 35.4(2)
C(1) Os(1) C(3) C(4) 148.8(3)
C(1) Os(1) C(3) C(11) -90.3(5)
C(3) Os(1) C(1) P(1) -36.75(18)
C(3) Os(1) C(1) C(2) 146.1(6)
C(1) Os(1) C(4) C(3) -30.4(3)
C(1) Os(1) C(4) C(5) 94.0(3)
C(4) Os(1) C(1) P(1) -17.4(2)
C(4) Os(1) C(1) C(2) 165.4(6)
C(1) Os(1) C(5) C(4) -96.1(4)
C(1) Os(1) C(5) C(6) 26.4(3)
C(5) Os(1) C(1) P(1) 22.1(2)
C(5) Os(1) C(1) C(2) -155.0(6)
C(1) Os(1) C(6) P(1) -36.9(2)
C(1) Os(1) C(6) C(5) -152.8(3)
C(1) Os(1) C(6) C(17) 86.5(5)
C(6) Os(1) C(1) P(1) 38.66(18)
C(6) Os(1) C(1) C(2) -138.5(6)
C(1) Os(1) C(7) P(2) 123.2(2)
C(1) Os(1) C(7) C(8) 2.4(4)
C(1) Os(1) C(7) C(23) -115.1(5)
C(7) Os(1) C(1) P(1) 145.4(2)
C(7) Os(1) C(1) C(2) -31.7(7)
C(1) Os(1) C(8) C(7) -178.5(2)
C(1) Os(1) C(8) C(9) 58.8(4)
C(8) Os(1) C(1) P(1) 146.95(19)
C(8) Os(1) C(1) C(2) -30.2(6)
C(1) Os(1) C(9) C(8) -124.8(4)
C(1) Os(1) C(9) C(10) 112.0(3)
C(9) Os(1) C(1) P(1) 177.8(2)
C(9) Os(1) C(1) C(2) 0.7(6)
C(1) Os(1) C(10) P(2) 170.14(17)
C(1) Os(1) C(10) C(9) -69.8(3)
C(1) Os(1) C(10) C(29) 52.0(5)
C(10) Os(1) C(1) P(1) -147.55(18)
C(10) Os(1) C(1) C(2) 35.3(6)
C(3) Os(1) C(4) C(5) 124.4(5)
C(4) Os(1) C(3) P(1) -113.5(3)
C(4) Os(1) C(3) C(11) 120.9(6)
C(3) Os(1) C(5) C(4) -33.8(3)
C(3) Os(1) C(5) C(6) 88.6(3)
C(5) Os(1) C(3) P(1) -79.5(2)
C(5) Os(1) C(3) C(4) 33.9(3)
C(5) Os(1) C(3) C(11) 154.8(6)
C(3) Os(1) C(6) P(1) 39.5(2)
C(3) Os(1) C(6) C(5) -76.4(3)
C(3) Os(1) C(6) C(17) 162.9(6)
C(6) Os(1) C(3) P(1) -39.8(2)
C(6) Os(1) C(3) C(4) 73.7(3)
C(6) Os(1) C(3) C(11) -165.4(6)
C(3) Os(1) C(7) P(2) -53.2(3)
C(3) Os(1) C(7) C(8) -174.0(3)
C(3) Os(1) C(7) C(23) 68.5(6)
C(7) Os(1) C(3) P(1) -146.9(2)
C(7) Os(1) C(3) C(4) -33.4(4)
C(7) Os(1) C(3) C(11) 87.5(6)
C(3) Os(1) C(9) C(8) 180.0(3)
C(3) Os(1) C(9) C(10) 56.8(5)
C(9) Os(1) C(3) P(1) 95.3(3)
C(9) Os(1) C(3) C(4) -151.3(3)
C(9) Os(1) C(3) C(11) -30.4(7)
C(3) Os(1) C(10) P(2) 96.4(2)
C(3) Os(1) C(10) C(9) -143.6(3)
C(3) Os(1) C(10) C(29) -21.8(6)
C(10) Os(1) C(3) P(1) 128.5(2)
C(10) Os(1) C(3) C(4) -118.1(3)
C(10) Os(1) C(3) C(11) 2.8(6)
C(4) Os(1) C(5) C(6) 122.4(5)
C(5) Os(1) C(4) C(3) -124.4(5)
C(4) Os(1) C(6) P(1) 80.5(2)
C(4) Os(1) C(6) C(5) -35.3(3)
C(4) Os(1) C(6) C(17) -156.1(6)
C(6) Os(1) C(4) C(3) -90.2(3)
C(6) Os(1) C(4) C(5) 34.2(3)
C(4) Os(1) C(7) P(2) -74.5(2)
C(4) Os(1) C(7) C(8) 164.7(3)
C(4) Os(1) C(7) C(23) 47.2(5)
C(7) Os(1) C(4) C(3) 160.3(3)
C(7) Os(1) C(4) C(5) -75.3(4)
C(4) Os(1) C(8) C(7) -25.7(5)
C(4) Os(1) C(8) C(9) -148.5(4)
C(8) Os(1) C(4) C(3) 176.5(3)
C(8) Os(1) C(4) C(5) -59.1(5)
C(4) Os(1) C(9) C(8) 109.2(7)
C(4) Os(1) C(9) C(10) -14.0(8)
C(9) Os(1) C(4) C(3) 93.1(7)
C(9) Os(1) C(4) C(5) -142.5(6)
C(4) Os(1) C(10) P(2) 54.6(2)
C(4) Os(1) C(10) C(9) 174.7(3)
C(4) Os(1) C(10) C(29) -63.5(6)
C(10) Os(1) C(4) C(3) 82.9(3)
C(10) Os(1) C(4) C(5) -152.7(3)
C(5) Os(1) C(6) P(1) 115.9(3)
C(5) Os(1) C(6) C(17) -120.8(6)
C(6) Os(1) C(5) C(4) -122.4(5)
C(5) Os(1) C(7) P(2) -111.7(2)
C(5) Os(1) C(7) C(8) 127.5(3)
C(5) Os(1) C(7) C(23) 10.0(5)
C(7) Os(1) C(5) C(4) 114.0(4)
C(7) Os(1) C(5) C(6) -123.6(3)
C(5) Os(1) C(8) C(7) -62.6(3)
C(5) Os(1) C(8) C(9) 174.6(3)
C(8) Os(1) C(5) C(4) 146.6(3)
C(8) Os(1) C(5) C(6) -91.0(3)
C(5) Os(1) C(9) C(8) -11.0(7)
C(5) Os(1) C(9) C(10) -134.2(5)
C(9) Os(1) C(5) C(4) 154.0(5)
C(9) Os(1) C(5) C(6) -83.6(6)
C(5) Os(1) C(10) P(2) 13.7(4)
C(5) Os(1) C(10) C(9) 133.8(4)
C(5) Os(1) C(10) C(29) -104.4(6)
C(10) Os(1) C(5) C(4) 60.0(6)
C(10) Os(1) C(5) C(6) -177.6(3)
C(6) Os(1) C(7) P(2) -145.6(2)
C(6) Os(1) C(7) C(8) 93.7(3)
C(6) Os(1) C(7) C(23) -23.8(5)
C(7) Os(1) C(6) P(1) -177.87(19)
C(7) Os(1) C(6) C(5) 66.3(3)
C(7) Os(1) C(6) C(17) -54.5(6)
C(6) Os(1) C(8) C(7) -103.3(3)
C(6) Os(1) C(8) C(9) 133.9(3)
C(8) Os(1) C(6) P(1) -137.4(2)
C(8) Os(1) C(6) C(5) 106.8(3)
C(8) Os(1) C(6) C(17) -14.0(6)
C(6) Os(1) C(9) C(8) -66.7(5)
C(6) Os(1) C(9) C(10) 170.1(3)
C(9) Os(1) C(6) P(1) -100.9(2)
C(9) Os(1) C(6) C(5) 143.2(3)
C(9) Os(1) C(6) C(17) 22.5(7)
C(6) Os(1) C(10) P(2) -159.0(8)
C(6) Os(1) C(10) C(9) -38.9(10)
C(6) Os(1) C(10) C(29) 82.9(10)
C(10) Os(1) C(6) P(1) -69.4(9)
C(10) Os(1) C(6) C(5) 174.8(8)
C(10) Os(1) C(6) C(17) 54.0(12)
C(7) Os(1) C(8) C(9) -122.8(5)
C(8) Os(1) C(7) P(2) 120.8(3)
C(8) Os(1) C(7) C(23) -117.5(6)
C(7) Os(1) C(9) C(8) 34.4(3)
C(7) Os(1) C(9) C(10) -88.8(3)
C(9) Os(1) C(7) P(2) 86.5(2)
C(9) Os(1) C(7) C(8) -34.2(3)
C(9) Os(1) C(7) C(23) -151.7(5)
C(7) Os(1) C(10) P(2) -45.83(19)
C(7) Os(1) C(10) C(9) 74.2(3)
C(7) Os(1) C(10) C(29) -164.0(6)
C(10) Os(1) C(7) P(2) 46.11(19)
C(10) Os(1) C(7) C(8) -74.7(3)
C(10) Os(1) C(7) C(23) 167.8(5)
C(8) Os(1) C(9) C(10) -123.2(5)
C(9) Os(1) C(8) C(7) 122.8(5)
C(8) Os(1) C(10) P(2) -86.1(2)
C(8) Os(1) C(10) C(9) 33.9(3)
C(8) Os(1) C(10) C(29) 155.7(6)
C(10) Os(1) C(8) C(7) 88.5(3)
C(10) Os(1) C(8) C(9) -34.3(3)
C(9) Os(1) C(10) P(2) -120.0(3)
C(9) Os(1) C(10) C(29) 121.8(7)
C(10) Os(1) C(9) C(8) 123.2(5)
Os(1) P(1) C(1) C(2) 177.5(6)
Os(1) P(1) C(3) C(4) -65.5(3)
Os(1) P(1) C(3) C(11) 127.3(5)
Os(1) P(1) C(6) C(5) 64.9(3)
Os(1) P(1) C(6) C(17) -131.0(5)
O(1) P(1) C(1) Os(1) 179.3(2)
O(1) P(1) C(1) C(2) -3.2(6)
O(1) P(1) C(3) Os(1) 179.5(2)
O(1) P(1) C(3) C(4) 114.0(4)
O(1) P(1) C(3) C(11) -53.1(6)
O(1) P(1) C(6) Os(1) -178.9(2)
O(1) P(1) C(6) C(5) -113.9(4)
O(1) P(1) C(6) C(17) 50.1(5)
C(1) P(1) C(3) Os(1) -42.9(2)
C(1) P(1) C(3) C(4) -108.5(4)
C(1) P(1) C(3) C(11) 84.4(5)
C(3) P(1) C(1) Os(1) 43.9(2)
C(3) P(1) C(1) C(2) -138.6(5)
C(1) P(1) C(6) Os(1) 44.6(2)
C(1) P(1) C(6) C(5) 109.6(4)
C(1) P(1) C(6) C(17) -86.4(5)
C(6) P(1) C(1) Os(1) -46.2(2)
C(6) P(1) C(1) C(2) 131.2(5)
C(3) P(1) C(6) Os(1) -47.2(2)
C(3) P(1) C(6) C(5) 17.8(4)
C(3) P(1) C(6) C(17) -178.2(4)
C(6) P(1) C(3) Os(1) 47.8(2)
C(6) P(1) C(3) C(4) -17.7(4)
C(6) P(1) C(3) C(11) 175.1(5)
Os(1) P(2) C(7) C(8) 59.8(3)
Os(1) P(2) C(7) C(23) -126.1(5)
Os(1) P(2) C(10) C(9) -61.0(3)
Os(1) P(2) C(10) C(29) 129.8(4)
C(7) P(2) C(10) Os(1) 58.44(19)
C(7) P(2) C(10) C(9) -2.5(4)
C(7) P(2) C(10) C(29) -171.7(4)
C(10) P(2) C(7) Os(1) -57.7(2)
C(10) P(2) C(7) C(8) 2.1(4)
C(10) P(2) C(7) C(23) 176.2(4)
Os(1) C(3) C(4) C(5) -59.5(4)
Os(1) C(3) C(11) C(12) 159.2(5)
Os(1) C(3) C(11) C(16) -70.7(7)
P(1) C(3) C(4) Os(1) 73.7(2)
P(1) C(3) C(4) C(5) 14.2(6)
P(1) C(3) C(11) C(12) 53.9(8)
P(1) C(3) C(11) C(16) -176.0(4)
C(4) C(3) C(11) C(12) -111.0(7)
C(4) C(3) C(11) C(16) 19.2(9)
C(11) C(3) C(4) Os(1) -119.6(6)
C(11) C(3) C(4) C(5) -179.1(5)
Os(1) C(4) C(5) C(6) -60.3(4)
C(3) C(4) C(5) Os(1) 59.4(4)
C(3) C(4) C(5) C(6) -0.8(7)
Os(1) C(5) C(6) P(1) -71.6(2)
Os(1) C(5) C(6) C(17) 125.2(5)
C(4) C(5) C(6) Os(1) 58.7(4)
C(4) C(5) C(6) P(1) -12.9(6)
C(4) C(5) C(6) C(17) -176.1(5)
Os(1) C(6) C(17) C(18) 174.6(5)
Os(1) C(6) C(17) C(22) 51.1(7)
P(1) C(6) C(17) C(18) -80.3(6)
P(1) C(6) C(17) C(22) 156.2(4)
C(5) C(6) C(17) C(18) 81.2(7)
C(5) C(6) C(17) C(22) -42.3(8)
Os(1) C(7) C(8) C(9) 60.2(4)
Os(1) C(7) C(23) C(24) -74.2(6)
Os(1) C(7) C(23) C(28) 164.1(4)
P(2) C(7) C(8) Os(1) -61.4(2)
P(2) C(7) C(8) C(9) -1.2(6)
P(2) C(7) C(23) C(24) 21.8(7)
P(2) C(7) C(23) C(28) -99.9(5)
C(8) C(7) C(23) C(24) -164.8(5)
C(8) C(7) C(23) C(28) 73.5(7)
C(23) C(7) C(8) Os(1) 124.4(5)
C(23) C(7) C(8) C(9) -175.4(5)
Os(1) C(8) C(9) C(10) 60.4(4)
C(7) C(8) C(9) Os(1) -61.2(4)
C(7) C(8) C(9) C(10) -0.8(7)
Os(1) C(9) C(10) P(2) 62.6(2)
Os(1) C(9) C(10) C(29) -128.8(5)
C(8) C(9) C(10) Os(1) -60.2(4)
C(8) C(9) C(10) P(2) 2.4(6)
C(8) C(9) C(10) C(29) 171.0(5)
Os(1) C(10) C(29) C(30) -56.3(7)
Os(1) C(10) C(29) C(34) 179.1(4)
P(2) C(10) C(29) C(30) -152.5(4)
P(2) C(10) C(29) C(34) 82.9(5)
C(9) C(10) C(29) C(30) 40.0(7)
C(9) C(10) C(29) C(34) -84.5(7)
C(3) C(11) C(12) C(13) -175.2(6)
C(3) C(11) C(16) C(15) 177.3(6)
C(12) C(11) C(16) C(15) -51.9(8)
C(16) C(11) C(12) C(13) 54.6(8)
C(11) C(12) C(13) C(14) -54.1(9)
C(12) C(13) C(14) C(15) 51.9(10)
C(13) C(14) C(15) C(16) -50.0(11)
C(14) C(15) C(16) C(11) 50.0(10)
C(6) C(17) C(18) C(19) 178.0(6)
C(6) C(17) C(22) C(21) 178.9(5)
C(18) C(17) C(22) C(21) 56.2(7)
C(22) C(17) C(18) C(19) -56.4(8)
C(17) C(18) C(19) C(20) 56.0(10)
C(18) C(19) C(20) C(21) -54.8(10)
C(19) C(20) C(21) C(22) 54.5(10)
C(20) C(21) C(22) C(17) -55.5(9)
C(7) C(23) C(24) C(25) -177.8(5)
C(7) C(23) C(28) C(27) 178.6(5)
C(24) C(23) C(28) C(27) 54.7(6)
C(28) C(23) C(24) C(25) -56.7(6)
C(23) C(24) C(25) C(26) 58.3(8)
C(24) C(25) C(26) C(27) -55.5(7)
C(25) C(26) C(27) C(28) 54.5(8)
C(26) C(27) C(28) C(23) -54.6(8)
C(10) C(29) C(30) C(31) 177.5(4)
C(10) C(29) C(34) C(33) -174.1(5)
C(30) C(29) C(34) C(33) 57.9(7)
C(34) C(29) C(30) C(31) -58.5(6)
C(29) C(30) C(31) C(32) 57.1(8)
C(30) C(31) C(32) C(33) -54.0(8)
C(31) C(32) C(33) C(34) 53.5(7)
C(32) C(33) C(34) C(29) -55.5(8)
